data_7708170
loop_
_publ_author_name
'Zhu, Yun'
'Ehnbom, Andreas'
'Fiedler, Tobias'
'Shu, Yi'
'Bhuvanesh, Nattamai'
'Hall, Michael B.'
'Gladysz, John A.'

_publ_section_title
;
 Platinum(ii) alkyl complexes of chelating dibridgehead diphosphines
 P((CH2)n)3P (n = 14, 18, 22); facile cis/trans isomerizations
 interconverting gyroscope and parachute like adducts
;
_journal_name_full 'Dalton Transactions'
_journal_paper_doi 10.1039/D1DT02321G
_journal_year 2021
_chemical_formula_moiety 'C44 H89 Cl P2 Pt'
_chemical_formula_sum 'C44 H89 Cl P2 Pt'
_chemical_formula_weight 910.63
_space_group_crystal_system monoclinic
_space_group_IT_number 14
_space_group_name_Hall '-P 2ybc'
_space_group_name_H-M_alt 'P 1 21/c 1'
_atom_sites_solution_hydrogens mixed
_audit_creation_date 2017-06-16
_audit_creation_method
;
Olex2 1.2-beta
(compiled 2017.03.28 svn.r3405 for OlexSys, GUI svn.r5335)
;
_audit_update_record
;
2021-08-20 deposited with the CCDC.	2021-08-23 downloaded from the CCDC.
;
_cell_angle_alpha 90
_cell_angle_beta 91.995(2)
_cell_angle_gamma 90
_cell_formula_units_Z 12
_cell_length_a 38.540(7)
_cell_length_b 14.255(3)
_cell_length_c 25.681(4)
_cell_measurement_reflns_used 9598
_cell_measurement_temperature 110.0
_cell_measurement_theta_max 25.36
_cell_measurement_theta_min 2.21
_cell_volume 14100(4)
_computing_cell_refinement 'SAINT v7.68A (Bruker, 2009)'
_computing_data_collection 'APEX-II (BRUKER-NONIUS, 2003)'
_computing_data_reduction 'SAINT v7.68A (Bruker, 2009)'
_computing_molecular_graphics 'Olex2 (Dolomanov et al., 2009)'
_computing_publication_material 'Olex2 (Dolomanov et al., 2009)'
_computing_structure_refinement 'ShelXL (Sheldrick, 2015)'
_computing_structure_solution 'SHELXS-97 (Sheldrick, 2008)'
_diffrn_ambient_temperature 110.0
_diffrn_measured_fraction_theta_full 0.999
_diffrn_measured_fraction_theta_max 0.999
_diffrn_measurement_device_type 'APEX II'
_diffrn_measurement_method 'omega scans'
_diffrn_radiation_monochromator graphite
_diffrn_radiation_type MoK\a
_diffrn_radiation_wavelength 0.71073
_diffrn_reflns_av_R_equivalents 0.0930
_diffrn_reflns_av_unetI/netI 0.0733
_diffrn_reflns_Laue_measured_fraction_full 0.999
_diffrn_reflns_Laue_measured_fraction_max 0.999
_diffrn_reflns_limit_h_max 50
_diffrn_reflns_limit_h_min -50
_diffrn_reflns_limit_k_max 18
_diffrn_reflns_limit_k_min -18
_diffrn_reflns_limit_l_max 33
_diffrn_reflns_limit_l_min -33
_diffrn_reflns_number 154056
_diffrn_reflns_point_group_measured_fraction_full 0.999
_diffrn_reflns_point_group_measured_fraction_max 0.999
_diffrn_reflns_theta_full 25.242
_diffrn_reflns_theta_max 27.500
_diffrn_reflns_theta_min 1.655
_exptl_absorpt_coefficient_mu 3.137
_exptl_absorpt_correction_T_max 0.7457
_exptl_absorpt_correction_T_min 0.4356
_exptl_absorpt_correction_type multi-scan
_exptl_absorpt_process_details
;
SADABS-2008/1 (Bruker,2008) was used for absorption correction.
wR2(int) was 0.1132 before and 0.0722 after correction.
The Ratio of minimum to maximum transmission is 0.5841.
The \l/2 correction factor is 0.0015.
;
_exptl_crystal_colour colorless
_exptl_crystal_density_diffrn 1.287
_exptl_crystal_density_method 'not measured'
_exptl_crystal_description block
_exptl_crystal_F_000 5736
_exptl_crystal_size_max 0.1
_exptl_crystal_size_mid 0.1
_exptl_crystal_size_min 0.1
_refine_diff_density_max 1.927
_refine_diff_density_min -1.925
_refine_diff_density_rms 0.161
_refine_ls_extinction_method none
_refine_ls_goodness_of_fit_ref 1.056
_refine_ls_hydrogen_treatment constr
_refine_ls_matrix_type full
_refine_ls_number_parameters 1676
_refine_ls_number_reflns 32379
_refine_ls_number_restraints 1956
_refine_ls_restrained_S_all 1.041
_refine_ls_R_factor_all 0.0934
_refine_ls_R_factor_gt 0.0585
_refine_ls_shift/su_max 0.002
_refine_ls_shift/su_mean 0.000
_refine_ls_structure_factor_coef Fsqd
_refine_ls_weighting_details 'w=1/[\s^2^(Fo^2^)+(0.0203P)^2^+104.3808P] where P=(Fo^2^+2Fc^2^)/3'
_refine_ls_weighting_scheme calc
_refine_ls_wR_factor_gt 0.1194
_refine_ls_wR_factor_ref 0.1364
_reflns_Friedel_coverage 0.000
_reflns_number_gt 23095
_reflns_number_total 32379
_reflns_threshold_expression 'I > 2\s(I)'
_cod_data_source_file d1dt02321g3.cif
_cod_data_source_block new
_cod_database_code 7708170
_shelx_shelxl_version_number 2014/7
_shelx_space_group_comment
;
The symmetry employed for this shelxl refinement is uniquely defined
by the following loop, which should always be used as a source of
symmetry information in preference to the above space-group names.
They are only intended as comments.
;
_shelx_estimated_absorpt_t_max 0.744
_shelx_estimated_absorpt_t_min 0.744
_olex2_refinement_description
;
1. Fixed Uiso
 At 1.2 times of:
  All C(H,H) groups
 At 1.5 times of:
  All C(H,H,H) groups
2. Restrained distances
 C91-C92 = C92-C93 = C93-C94 = C94-C95 = C95-C96 = C96-C97 = C97-C98 = C98-C99
 = C99-C100 = C100-C101 = C101-C102 = C102-C103 = C103-C104
 1.54 with sigma of 0.01
 C105-C106 = C106-C107 = C107-C108 = C108-C109 = C109-C110 = C110-C111 = C111-
 C112 = C112-C113 = C113-C114 = C114-C115 = C115-C116 = C116-C117 = C117-C118
 1.54 with sigma of 0.01
 C119-C120 = C120-C121 = C121-C122 = C122-C123 = C123-C124 = C124-C125 = C125-
 C126 = C126-C127 = C127-C128 = C128-C129 = C129-C130 = C130-C131 = C131-C132
 1.54 with sigma of 0.01
 C91-C93 = C93-C95 = C95-C97 = C97-C99 = C99-C101 = C101-C103 = C92-C94 = C94-
 C96 = C96-C98 = C98-C100 = C100-C102 = C102-C104
 2.5 with sigma of 0.01
 C105-C107 = C107-C109 = C109-C111 = C111-C113 = C113-C115 = C115-C117 = C106-
 C108 = C108-C110 = C110-C112 = C112-C114 = C114-C116 = C116-C118
 2.5 with sigma of 0.01
 C119-C121 = C121-C123 = C123-C125 = C125-C127 = C127-C129 = C129-C131 = C120-
 C122 = C122-C124 = C124-C126 = C126-C128 = C128-C130 = C130-C132
 2.5 with sigma of 0.01
3. Rigid bond restraints
 C91, C92, C93, C94, C95, C96, C97, C98, C99, C100, C101, C102, C103, C104,
 C105, C106, C107, C108, C109, C110, C111, C112, C113, C114, C115, C116, C117,
 C118, C119, C120, C121, C122, C123, C124, C125, C126, C127, C128, C129, C130,
 C131, C132, C291, C292, C293, C294, C295, C296, C297, C298, C299, C300, C301,
 C302, C303, C304, C305, C306, C307, C308, C309, C310, C311, C312, C313, C314,
 C315, C316, C317, C318, C319, C320, C321, C322, C323, C324, C325, C326, C327,
 C328, C329, C330, C331, C332
 with sigma for 1-2 distances of 0.01 and sigma for 1-3 distances of 0.01
4. Uiso/Uaniso restraints and constraints
C1 \\sim C2 \\sim C3 \\sim C4 \\sim C5 \\sim C6 \\sim C7 \\sim C8 \\sim C9
\\sim C10 \\sim C11 \\sim C12 \\sim C13 \\sim C14 \\sim C15 \\sim C16 \\sim C17
\\sim C18 \\sim C19 \\sim C20 \\sim C21 \\sim C22 \\sim C23 \\sim C24 \\sim C25
\\sim C26 \\sim C27 \\sim C28 \\sim C29 \\sim C30 \\sim C31 \\sim C32 \\sim C33
\\sim C34 \\sim C35 \\sim C36 \\sim C37 \\sim C38 \\sim C39 \\sim C40 \\sim C41
\\sim C42 \\sim C43 \\sim C44: within 2A with sigma of 0.04 and sigma for
terminal atoms of 0.08
C45 \\sim C46 \\sim C47 \\sim C48 \\sim C49 \\sim C50 \\sim C51 \\sim C52 \\sim
C53 \\sim C54 \\sim C55 \\sim C56 \\sim C57 \\sim C58 \\sim C59 \\sim C60 \\sim
C61 \\sim C62 \\sim C63 \\sim C64 \\sim C65 \\sim C66 \\sim C67 \\sim C68 \\sim
C69 \\sim C70 \\sim C71 \\sim C72 \\sim C73 \\sim C74 \\sim C75 \\sim C76 \\sim
C77 \\sim C78 \\sim C79 \\sim C80 \\sim C81 \\sim C82 \\sim C83 \\sim C84 \\sim
C85 \\sim C86 \\sim C87 \\sim C88: within 2A with sigma of 0.04 and sigma for
terminal atoms of 0.08
C91 \\sim C92 \\sim C93 \\sim C94 \\sim C95 \\sim C96 \\sim C97 \\sim C98 \\sim
C99 \\sim C100 \\sim C101 \\sim C102 \\sim C103 \\sim C104 \\sim C105 \\sim
C106 \\sim C107 \\sim C108 \\sim C109 \\sim C110 \\sim C111 \\sim C112 \\sim
C113 \\sim C114 \\sim C115 \\sim C116 \\sim C117 \\sim C118 \\sim C119 \\sim
C120 \\sim C121 \\sim C122 \\sim C123 \\sim C124 \\sim C125 \\sim C126 \\sim
C127 \\sim C128 \\sim C129 \\sim C130 \\sim C131 \\sim C132 \\sim C291 \\sim
C292 \\sim C293 \\sim C294 \\sim C295 \\sim C296 \\sim C297 \\sim C298 \\sim
C299 \\sim C300 \\sim C301 \\sim C302 \\sim C303 \\sim C304 \\sim C305 \\sim
C306 \\sim C307 \\sim C308 \\sim C309 \\sim C310 \\sim C311 \\sim C312 \\sim
C313 \\sim C314 \\sim C315 \\sim C316 \\sim C317 \\sim C318 \\sim C319 \\sim
C320 \\sim C321 \\sim C322 \\sim C323 \\sim C324 \\sim C325 \\sim C326 \\sim
C327 \\sim C328 \\sim C329 \\sim C330 \\sim C331 \\sim C332: within 2A with
sigma of 0.01 and sigma for terminal atoms of 0.02
5. Same fragment restrains
{C91, C92, C93, C94, C95, C96, C97, C98, C99, C100, C101, C102, C103, C104,
C105, C106, C107, C108, C109, C110, C111, C112, C113, C114, C115, C116, C117,
C118, C119, C120, C121, C122, C123, C124, C125, C126, C127, C128, C129, C130,
C131, C132} sigma for 1-2: 0.005, 1-3: 0.04
as
{C291, C292, C293, C294, C295, C296, C297, C298, C299, C300, C301, C302, C303,
C304, C305, C306, C307, C308, C309, C310, C311, C312, C313, C314, C315, C316,
C317, C318, C319, C320, C321, C322, C323, C324, C325, C326, C327, C328, C329,
C330, C331, C332}
6. Others
 Sof(C291)=Sof(H29A)=Sof(H29B)=Sof(C292)=Sof(H29C)=Sof(H29D)=Sof(C293)=
 Sof(H29E)=Sof(H29F)=Sof(C294)=Sof(H29G)=Sof(H29H)=Sof(C295)=Sof(H29I)=
 Sof(H29J)=Sof(C296)=Sof(H29K)=Sof(H29L)=Sof(C297)=Sof(H29M)=Sof(H29N)=
 Sof(C298)=Sof(H29O)=Sof(H29P)=Sof(C299)=Sof(H29Q)=Sof(H29R)=Sof(C300)=
 Sof(H30A)=Sof(H30B)=Sof(C301)=Sof(H30C)=Sof(H30D)=Sof(C302)=Sof(H30E)=
 Sof(H30F)=Sof(C303)=Sof(H30G)=Sof(H30H)=Sof(C304)=Sof(H30I)=Sof(H30J)=
 Sof(C305)=Sof(H30K)=Sof(H30L)=Sof(C306)=Sof(H30M)=Sof(H30N)=Sof(C307)=
 Sof(H30O)=Sof(H30P)=Sof(C308)=Sof(H30Q)=Sof(H30R)=Sof(C309)=Sof(H30S)=
 Sof(H30T)=Sof(C310)=Sof(H31A)=Sof(H31B)=Sof(C311)=Sof(H31C)=Sof(H31D)=
 Sof(C312)=Sof(H31E)=Sof(H31F)=Sof(C313)=Sof(H31G)=Sof(H31H)=Sof(C314)=
 Sof(H31I)=Sof(H31J)=Sof(C315)=Sof(H31K)=Sof(H31L)=Sof(C316)=Sof(H31M)=
 Sof(H31N)=Sof(C317)=Sof(H31O)=Sof(H31P)=Sof(C318)=Sof(H31Q)=Sof(H31R)=
 Sof(C319)=Sof(H31S)=Sof(H31T)=Sof(C320)=Sof(H32A)=Sof(H32B)=Sof(C321)=
 Sof(H32C)=Sof(H32D)=Sof(C322)=Sof(H32E)=Sof(H32F)=Sof(C323)=Sof(H32G)=
 Sof(H32H)=Sof(C324)=Sof(H32I)=Sof(H32J)=Sof(C325)=Sof(H32K)=Sof(H32L)=
 Sof(C326)=Sof(H32M)=Sof(H32N)=Sof(C327)=Sof(H32O)=Sof(H32P)=Sof(C328)=
 Sof(H32Q)=Sof(H32R)=Sof(C329)=Sof(H32S)=Sof(H32T)=Sof(C330)=Sof(H33A)=
 Sof(H33B)=Sof(C331)=Sof(H33C)=Sof(H33D)=Sof(C332)=Sof(H33E)=Sof(H33F)=1-FVAR(1)
 Sof(C91)=Sof(H91A)=Sof(H91B)=Sof(C92)=Sof(H92A)=Sof(H92B)=Sof(C93)=Sof(H93A)=
 Sof(H93B)=Sof(C94)=Sof(H94A)=Sof(H94B)=Sof(C95)=Sof(H95A)=Sof(H95B)=Sof(C96)=
 Sof(H96A)=Sof(H96B)=Sof(C97)=Sof(H97A)=Sof(H97B)=Sof(C98)=Sof(H98A)=Sof(H98B)=
 Sof(C99)=Sof(H99A)=Sof(H99B)=Sof(C100)=Sof(H10A)=Sof(H10B)=Sof(C101)=Sof(H10C)=
 Sof(H10D)=Sof(C102)=Sof(H10E)=Sof(H10F)=Sof(C103)=Sof(H10G)=Sof(H10H)=
 Sof(C104)=Sof(H10I)=Sof(H10J)=Sof(C105)=Sof(H10K)=Sof(H10L)=Sof(C106)=
 Sof(H10M)=Sof(H10N)=Sof(C107)=Sof(H10O)=Sof(H10P)=Sof(C108)=Sof(H10Q)=
 Sof(H10R)=Sof(C109)=Sof(H10S)=Sof(H10T)=Sof(C110)=Sof(H11A)=Sof(H11B)=
 Sof(C111)=Sof(H11C)=Sof(H11D)=Sof(C112)=Sof(H11E)=Sof(H11F)=Sof(C113)=
 Sof(H11G)=Sof(H11H)=Sof(C114)=Sof(H11I)=Sof(H11J)=Sof(C115)=Sof(H11K)=
 Sof(H11L)=Sof(C116)=Sof(H11M)=Sof(H11N)=Sof(C117)=Sof(H11O)=Sof(H11P)=
 Sof(C118)=Sof(H11Q)=Sof(H11R)=Sof(C119)=Sof(H11S)=Sof(H11T)=Sof(C120)=
 Sof(H12A)=Sof(H12B)=Sof(C121)=Sof(H12C)=Sof(H12D)=Sof(C122)=Sof(H12E)=
 Sof(H12F)=Sof(C123)=Sof(H12G)=Sof(H12H)=Sof(C124)=Sof(H12I)=Sof(H12J)=
 Sof(C125)=Sof(H12K)=Sof(H12L)=Sof(C126)=Sof(H12M)=Sof(H12N)=Sof(C127)=
 Sof(H12O)=Sof(H12P)=Sof(C128)=Sof(H12Q)=Sof(H12R)=Sof(C129)=Sof(H12S)=
 Sof(H12T)=Sof(C130)=Sof(H13A)=Sof(H13B)=Sof(C131)=Sof(H13C)=Sof(H13D)=
 Sof(C132)=Sof(H13E)=Sof(H13F)=FVAR(1)
7.a Riding coordinates:
 C2(H2A,H2B,H2C), C46(H46A,H46B,H46C), C132(H13E,H13F)
7.b Secondary CH2 refined with riding coordinates:
 C1(H1A,H1B), C3(H3A,H3B), C4(H4A,H4B), C5(H5A,H5B), C6(H6A,H6B), C7(H7A,H7B),
 C8(H8A,H8B), C9(H9A,H9B), C10(H10U,H10V), C11(H11U,H11V), C12(H12U,H12V),
 C13(H13G,H13H), C14(H14A,H14B), C15(H15A,H15B), C16(H16A,H16B), C17(H17A,H17B),
  C18(H18A,H18B), C19(H19A,H19B), C20(H20A,H20B), C21(H21A,H21B), C22(H22A,
 H22B), C23(H23A,H23B), C24(H24A,H24B), C25(H25A,H25B), C26(H26A,H26B),
 C27(H27A,H27B), C28(H28A,H28B), C29(H29S,H29T), C30(H30U,H30V), C31(H31U,H31V),
  C32(H32U,H32V), C33(H33G,H33H), C34(H34A,H34B), C35(H35A,H35B), C36(H36A,
 H36B), C37(H37A,H37B), C38(H38A,H38B), C39(H39A,H39B), C40(H40A,H40B),
 C41(H41A,H41B), C42(H42A,H42B), C43(H43A,H43B), C44(H44A,H44B), C45(H45A,H45B),
  C47(H47A,H47B), C48(H48A,H48B), C49(H49A,H49B), C50(H50A,H50B), C51(H51A,
 H51B), C52(H52A,H52B), C53(H53A,H53B), C54(H54A,H54B), C55(H55A,H55B),
 C56(H56A,H56B), C57(H57A,H57B), C58(H58A,H58B), C59(H59A,H59B), C60(H60A,H60B),
  C61(H61A,H61B), C62(H62A,H62B), C63(H63A,H63B), C64(H64A,H64B), C65(H65A,
 H65B), C66(H66A,H66B), C67(H67A,H67B), C68(H68A,H68B), C69(H69A,H69B),
 C70(H70A,H70B), C71(H71A,H71B), C72(H72A,H72B), C73(H73A,H73B), C74(H74A,H74B),
  C75(H75A,H75B), C76(H76A,H76B), C77(H77A,H77B), C78(H78A,H78B), C79(H79A,
 H79B), C80(H80A,H80B), C81(H81A,H81B), C82(H82A,H82B), C83(H83A,H83B),
 C84(H84A,H84B), C85(H85A,H85B), C86(H86A,H86B), C87(H87A,H87B), C88(H88A,H88B),
  C89(H89A,H89B), C91(H91A,H91B), C92(H92A,H92B), C93(H93A,H93B), C94(H94A,
 H94B), C95(H95A,H95B), C96(H96A,H96B), C97(H97A,H97B), C98(H98A,H98B),
 C99(H99A,H99B), C100(H10A,H10B), C101(H10C,H10D), C102(H10E,H10F), C103(H10G,
 H10H), C104(H10I,H10J), C105(H10K,H10L), C106(H10M,H10N), C107(H10O,H10P),
 C108(H10Q,H10R), C109(H10S,H10T), C110(H11A,H11B), C111(H11C,H11D), C112(H11E,
 H11F), C113(H11G,H11H), C114(H11I,H11J), C115(H11K,H11L), C116(H11M,H11N),
 C117(H11O,H11P), C118(H11Q,H11R), C119(H11S,H11T), C120(H12A,H12B), C121(H12C,
 H12D), C122(H12E,H12F), C123(H12G,H12H), C124(H12I,H12J), C125(H12K,H12L),
 C126(H12M,H12N), C127(H12O,H12P), C128(H12Q,H12R), C129(H12S,H12T), C130(H13A,
 H13B), C131(H13C,H13D), C291(H29A,H29B), C292(H29C,H29D), C293(H29E,H29F),
 C294(H29G,H29H), C295(H29I,H29J), C296(H29K,H29L), C297(H29M,H29N), C298(H29O,
 H29P), C299(H29Q,H29R), C300(H30A,H30B), C301(H30C,H30D), C302(H30E,H30F),
 C303(H30G,H30H), C304(H30I,H30J), C305(H30K,H30L), C306(H30M,H30N), C307(H30O,
 H30P), C308(H30Q,H30R), C309(H30S,H30T), C310(H31A,H31B), C311(H31C,H31D),
 C312(H31E,H31F), C313(H31G,H31H), C314(H31I,H31J), C315(H31K,H31L), C316(H31M,
 H31N), C317(H31O,H31P), C318(H31Q,H31R), C319(H31S,H31T), C320(H32A,H32B),
 C321(H32C,H32D), C322(H32E,H32F), C323(H32G,H32H), C324(H32I,H32J), C325(H32K,
 H32L), C326(H32M,H32N), C327(H32O,H32P), C328(H32Q,H32R), C329(H32S,H32T),
 C330(H33A,H33B), C331(H33C,H33D), C332(H33E,H33F)
7.c Me refined with riding coordinates:
 C90(H90A,H90B,H90C)
;
_olex2_submission_special_instructions 'No special instructions were received'

loop_
_space_group_symop_operation_xyz
'x, y, z'
'-x, y+1/2, -z+1/2'
'-x, -y, -z'
'x, -y-1/2, z-1/2'

loop_
_atom_site_label
_atom_site_type_symbol
_atom_site_fract_x
_atom_site_fract_y
_atom_site_fract_z
_atom_site_U_iso_or_equiv
_atom_site_adp_type
_atom_site_occupancy
_atom_site_site_symmetry_order
_atom_site_calc_flag
_atom_site_refinement_flags_posn
_atom_site_refinement_flags_adp
_atom_site_refinement_flags_occupancy
_atom_site_disorder_assembly
_atom_site_disorder_group
Pt1 Pt 0.48116(2) 0.80443(2) 0.13781(2) 0.02591(6) Uani 1 1 d . . . . .
P1 P 0.51258(5) 0.69665(12) 0.09316(6) 0.0277(3) Uani 1 1 d . . . . .
P2 P 0.45460(5) 0.92782(11) 0.17890(6) 0.0269(3) Uani 1 1 d . . . . .
Cl1 Cl 0.50656(5) 0.75304(12) 0.21980(6) 0.0397(4) Uani 1 1 d . . . . .
C1 C 0.45700(19) 0.8424(5) 0.0663(2) 0.0336(16) Uani 1 1 d . U . . .
H1A H 0.4588 0.9098 0.0617 0.040 Uiso 1 1 calc R . . . .
H1B H 0.4689 0.8124 0.0381 0.040 Uiso 1 1 calc R . . . .
C2 C 0.4186(2) 0.8136(7) 0.0636(3) 0.064(3) Uani 1 1 d . U . . .
H2A H 0.4082 0.8315 0.0306 0.096 Uiso 1 1 d R . . . .
H2B H 0.4168 0.7469 0.0678 0.096 Uiso 1 1 d R . . . .
H2C H 0.4068 0.8444 0.0911 0.096 Uiso 1 1 d R . . . .
C3 C 0.41143(18) 0.9041(5) 0.2029(3) 0.0362(16) Uani 1 1 d . U . . .
H3A H 0.4051 0.9544 0.2262 0.043 Uiso 1 1 calc R . . . .
H3B H 0.3948 0.9039 0.1737 0.043 Uiso 1 1 calc R . . . .
C4 C 0.40893(19) 0.8112(5) 0.2317(3) 0.0420(17) Uani 1 1 d . U . . .
H4A H 0.4257 0.8110 0.2608 0.050 Uiso 1 1 calc R . . . .
H4B H 0.4150 0.7607 0.2084 0.050 Uiso 1 1 calc R . . . .
C5 C 0.3729(2) 0.7925(6) 0.2521(4) 0.059(2) Uani 1 1 d . U . . .
H5A H 0.3737 0.7343 0.2717 0.071 Uiso 1 1 calc R . . . .
H5B H 0.3672 0.8424 0.2760 0.071 Uiso 1 1 calc R . . . .
C6 C 0.3443(2) 0.7856(6) 0.2106(4) 0.066(3) Uani 1 1 d . U . . .
H6A H 0.3440 0.8427 0.1901 0.079 Uiso 1 1 calc R . . . .
H6B H 0.3222 0.7808 0.2274 0.079 Uiso 1 1 calc R . . . .
C7 C 0.3481(2) 0.7013(7) 0.1739(4) 0.063(3) Uani 1 1 d . U . . .
H7A H 0.3694 0.7087 0.1553 0.075 Uiso 1 1 calc R . . . .
H7B H 0.3504 0.6448 0.1948 0.075 Uiso 1 1 calc R . . . .
C8 C 0.3188(3) 0.6881(9) 0.1349(4) 0.079(3) Uani 1 1 d . U . . .
H8A H 0.3153 0.7461 0.1157 0.094 Uiso 1 1 calc R . . . .
H8B H 0.2977 0.6756 0.1534 0.094 Uiso 1 1 calc R . . . .
C9 C 0.3244(3) 0.6083(11) 0.0961(5) 0.102(4) Uani 1 1 d . U . . .
H9A H 0.3049 0.6065 0.0712 0.122 Uiso 1 1 calc R . . . .
H9B H 0.3451 0.6215 0.0769 0.122 Uiso 1 1 calc R . . . .
C10 C 0.3283(3) 0.5138(10) 0.1213(5) 0.098(4) Uani 1 1 d . U . . .
H10U H 0.3065 0.4977 0.1369 0.117 Uiso 1 1 calc R . . . .
H10V H 0.3458 0.5182 0.1492 0.117 Uiso 1 1 calc R . . . .
C11 C 0.3384(4) 0.4328(12) 0.0840(6) 0.135(6) Uani 1 1 d . U . . .
H11U H 0.3422 0.3764 0.1046 0.162 Uiso 1 1 calc R . . . .
H11V H 0.3189 0.4208 0.0600 0.162 Uiso 1 1 calc R . . . .
C12 C 0.3703(3) 0.4504(10) 0.0526(5) 0.112(5) Uani 1 1 d . U . . .
H12U H 0.3651 0.4993 0.0273 0.134 Uiso 1 1 calc R . . . .
H12V H 0.3757 0.3937 0.0336 0.134 Uiso 1 1 calc R . . . .
C13 C 0.4024(2) 0.4794(7) 0.0856(4) 0.066(3) Uani 1 1 d . U . . .
H13G H 0.3959 0.5287 0.1094 0.079 Uiso 1 1 calc R . . . .
H13H H 0.4104 0.4261 0.1062 0.079 Uiso 1 1 calc R . . . .
C14 C 0.4323(2) 0.5143(6) 0.0534(3) 0.0475(19) Uani 1 1 d . U . . .
H14A H 0.4425 0.4614 0.0357 0.057 Uiso 1 1 calc R . . . .
H14B H 0.4232 0.5573 0.0270 0.057 Uiso 1 1 calc R . . . .
C15 C 0.46015(18) 0.5631(5) 0.0857(3) 0.0362(16) Uani 1 1 d . U . . .
H15A H 0.4717 0.5172 0.1082 0.043 Uiso 1 1 calc R . . . .
H15B H 0.4492 0.6087 0.1079 0.043 Uiso 1 1 calc R . . . .
C16 C 0.48729(18) 0.6127(5) 0.0547(3) 0.0336(15) Uani 1 1 d . U . . .
H16A H 0.4759 0.6450 0.0256 0.040 Uiso 1 1 calc R . . . .
H16B H 0.5028 0.5663 0.0406 0.040 Uiso 1 1 calc R . . . .
C17 C 0.44822(18) 1.0334(4) 0.1390(3) 0.0322(15) Uani 1 1 d . U . . .
H17A H 0.4702 1.0492 0.1240 0.039 Uiso 1 1 calc R . . . .
H17B H 0.4321 1.0182 0.1104 0.039 Uiso 1 1 calc R . . . .
C18 C 0.43470(19) 1.1206(5) 0.1663(3) 0.0370(16) Uani 1 1 d . U . . .
H18A H 0.4136 1.1048 0.1837 0.044 Uiso 1 1 calc R . . . .
H18B H 0.4517 1.1408 0.1927 0.044 Uiso 1 1 calc R . . . .
C19 C 0.4273(2) 1.2013(5) 0.1285(3) 0.0458(19) Uani 1 1 d . U . . .
H19A H 0.4103 1.1802 0.1023 0.055 Uiso 1 1 calc R . . . .
H19B H 0.4170 1.2523 0.1475 0.055 Uiso 1 1 calc R . . . .
C20 C 0.4586(2) 1.2393(5) 0.1008(3) 0.0418(18) Uani 1 1 d . U . . .
H20A H 0.4700 1.1876 0.0837 0.050 Uiso 1 1 calc R . . . .
H20B H 0.4506 1.2828 0.0739 0.050 Uiso 1 1 calc R . . . .
C21 C 0.4847(2) 1.2886(6) 0.1362(3) 0.050(2) Uani 1 1 d . U . . .
H21A H 0.4942 1.2437 0.1613 0.060 Uiso 1 1 calc R . . . .
H21B H 0.4729 1.3370 0.1553 0.060 Uiso 1 1 calc R . . . .
C22 C 0.5148(2) 1.3335(5) 0.1075(3) 0.052(2) Uani 1 1 d . U . . .
H22A H 0.5051 1.3738 0.0803 0.063 Uiso 1 1 calc R . . . .
H22B H 0.5277 1.3733 0.1319 0.063 Uiso 1 1 calc R . . . .
C23 C 0.5405(2) 1.2666(6) 0.0828(3) 0.053(2) Uani 1 1 d . U . . .
H23A H 0.5276 1.2214 0.0616 0.064 Uiso 1 1 calc R . . . .
H23B H 0.5551 1.3021 0.0599 0.064 Uiso 1 1 calc R . . . .
C24 C 0.5632(2) 1.2148(6) 0.1219(3) 0.052(2) Uani 1 1 d . U . . .
H24A H 0.5486 1.1824 0.1461 0.063 Uiso 1 1 calc R . . . .
H24B H 0.5772 1.2598 0.1416 0.063 Uiso 1 1 calc R . . . .
C25 C 0.5874(2) 1.1430(5) 0.0969(3) 0.049(2) Uani 1 1 d . U . . .
H25A H 0.5996 1.1738 0.0693 0.059 Uiso 1 1 calc R . . . .
H25B H 0.6046 1.1227 0.1230 0.059 Uiso 1 1 calc R . . . .
C26 C 0.5692(2) 1.0578(5) 0.0747(3) 0.0463(19) Uani 1 1 d . U . . .
H26A H 0.5529 1.0775 0.0472 0.056 Uiso 1 1 calc R . . . .
H26B H 0.5560 1.0284 0.1018 0.056 Uiso 1 1 calc R . . . .
C27 C 0.5941(2) 0.9857(6) 0.0527(4) 0.060(2) Uani 1 1 d . U . . .
H27A H 0.6076 1.0158 0.0262 0.072 Uiso 1 1 calc R . . . .
H27B H 0.6102 0.9657 0.0804 0.072 Uiso 1 1 calc R . . . .
C28 C 0.5766(2) 0.8995(6) 0.0291(3) 0.055(2) Uani 1 1 d . U . . .
H28A H 0.5588 0.9195 0.0039 0.066 Uiso 1 1 calc R . . . .
H28B H 0.5936 0.8635 0.0106 0.066 Uiso 1 1 calc R . . . .
C29 C 0.5602(2) 0.8366(5) 0.0689(3) 0.0458(19) Uani 1 1 d . U . . .
H29S H 0.5784 0.8103 0.0914 0.055 Uiso 1 1 calc R . . . .
H29T H 0.5454 0.8744 0.0903 0.055 Uiso 1 1 calc R . . . .
C30 C 0.53890(19) 0.7574(5) 0.0453(3) 0.0368(16) Uani 1 1 d . U . . .
H30U H 0.5544 0.7125 0.0298 0.044 Uiso 1 1 calc R . . . .
H30V H 0.5237 0.7822 0.0178 0.044 Uiso 1 1 calc R . . . .
C31 C 0.48015(17) 0.9692(5) 0.2355(2) 0.0306(14) Uani 1 1 d . U . . .
H31U H 0.4679 1.0205 0.2516 0.037 Uiso 1 1 calc R . . . .
H31V H 0.4824 0.9188 0.2608 0.037 Uiso 1 1 calc R . . . .
C32 C 0.51649(18) 1.0027(5) 0.2212(3) 0.0362(16) Uani 1 1 d . U . . .
H32U H 0.5268 0.9566 0.1987 0.043 Uiso 1 1 calc R . . . .
H32V H 0.5144 1.0612 0.2020 0.043 Uiso 1 1 calc R . . . .
C33 C 0.53992(19) 1.0174(5) 0.2687(3) 0.0391(17) Uani 1 1 d . U . . .
H33G H 0.5424 0.9585 0.2875 0.047 Uiso 1 1 calc R . . . .
H33H H 0.5293 1.0623 0.2916 0.047 Uiso 1 1 calc R . . . .
C34 C 0.5755(2) 1.0525(5) 0.2551(3) 0.0444(18) Uani 1 1 d . U . . .
H34A H 0.5887 1.0646 0.2873 0.053 Uiso 1 1 calc R . . . .
H34B H 0.5727 1.1119 0.2371 0.053 Uiso 1 1 calc R . . . .
C35 C 0.5970(2) 0.9878(5) 0.2214(3) 0.0464(19) Uani 1 1 d . U . . .
H35A H 0.5836 0.9738 0.1897 0.056 Uiso 1 1 calc R . . . .
H35B H 0.6177 1.0214 0.2116 0.056 Uiso 1 1 calc R . . . .
C36 C 0.6082(2) 0.8956(5) 0.2466(3) 0.0482(19) Uani 1 1 d . U . . .
H36A H 0.6238 0.9086 0.2762 0.058 Uiso 1 1 calc R . . . .
H36B H 0.5879 0.8640 0.2595 0.058 Uiso 1 1 calc R . . . .
C37 C 0.6263(2) 0.8308(5) 0.2093(3) 0.049(2) Uani 1 1 d . U . . .
H37A H 0.6092 0.8081 0.1836 0.059 Uiso 1 1 calc R . . . .
H37B H 0.6434 0.8668 0.1909 0.059 Uiso 1 1 calc R . . . .
C38 C 0.6442(2) 0.7473(6) 0.2346(4) 0.055(2) Uani 1 1 d . U . . .
H38A H 0.6270 0.7105 0.2522 0.066 Uiso 1 1 calc R . . . .
H38B H 0.6608 0.7700 0.2610 0.066 Uiso 1 1 calc R . . . .
C39 C 0.6631(2) 0.6834(6) 0.1973(4) 0.062(2) Uani 1 1 d . U . . .
H39A H 0.6756 0.6360 0.2175 0.075 Uiso 1 1 calc R . . . .
H39B H 0.6801 0.7204 0.1794 0.075 Uiso 1 1 calc R . . . .
C40 C 0.6394(2) 0.6343(6) 0.1566(3) 0.049(2) Uani 1 1 d . U . . .
H40A H 0.6263 0.6816 0.1371 0.059 Uiso 1 1 calc R . . . .
H40B H 0.6537 0.6012 0.1323 0.059 Uiso 1 1 calc R . . . .
C41 C 0.61426(19) 0.5658(5) 0.1792(3) 0.0443(18) Uani 1 1 d . U . . .
H41A H 0.5987 0.6004 0.2010 0.053 Uiso 1 1 calc R . . . .
H41B H 0.6273 0.5226 0.2016 0.053 Uiso 1 1 calc R . . . .
C42 C 0.5927(2) 0.5094(5) 0.1404(3) 0.0466(19) Uani 1 1 d . U . . .
H42A H 0.5782 0.4666 0.1593 0.056 Uiso 1 1 calc R . . . .
H42B H 0.6082 0.4719 0.1199 0.056 Uiso 1 1 calc R . . . .
C43 C 0.56960(19) 0.5670(5) 0.1034(3) 0.0412(17) Uani 1 1 d . U . . .
H43A H 0.5571 0.5251 0.0796 0.049 Uiso 1 1 calc R . . . .
H43B H 0.5840 0.6077 0.0829 0.049 Uiso 1 1 calc R . . . .
C44 C 0.54344(18) 0.6268(5) 0.1321(3) 0.0361(16) Uani 1 1 d . U . . .
H44A H 0.5564 0.6691 0.1551 0.043 Uiso 1 1 calc R . . . .
H44B H 0.5303 0.5854 0.1540 0.043 Uiso 1 1 calc R . . . .
Pt2 Pt 0.83326(2) 0.15684(2) 0.16784(2) 0.03439(7) Uani 1 1 d . . . . .
P3 P 0.79968(5) 0.26513(13) 0.20810(7) 0.0355(4) Uani 1 1 d . . . . .
P4 P 0.86485(5) 0.04220(14) 0.12762(8) 0.0386(4) Uani 1 1 d . . . . .
Cl2 Cl 0.81877(6) 0.21978(14) 0.08315(7) 0.0543(5) Uani 1 1 d . . . . .
C45 C 0.8486(2) 0.1068(6) 0.2417(3) 0.054(2) Uani 1 1 d . U . . .
H45A H 0.8727 0.0874 0.2400 0.065 Uiso 1 1 calc R . . . .
H45B H 0.8480 0.1594 0.2656 0.065 Uiso 1 1 calc R . . . .
C46 C 0.8298(3) 0.0302(8) 0.2652(4) 0.088(4) Uani 1 1 d . U . . .
H46A H 0.8399 0.0151 0.2988 0.132 Uiso 1 1 d R . . . .
H46B H 0.8061 0.0497 0.2689 0.132 Uiso 1 1 d R . . . .
H46C H 0.8303 -0.0242 0.2432 0.132 Uiso 1 1 d R . . . .
C47 C 0.7742(2) 0.3428(5) 0.1659(3) 0.0428(18) Uani 1 1 d . U . . .
H47A H 0.7901 0.3812 0.1466 0.051 Uiso 1 1 calc R . . . .
H47B H 0.7612 0.3047 0.1408 0.051 Uiso 1 1 calc R . . . .
C48 C 0.7486(2) 0.4083(6) 0.1927(3) 0.056(2) Uani 1 1 d . U . . .
H48A H 0.7314 0.3706 0.2098 0.067 Uiso 1 1 calc R . . . .
H48B H 0.7611 0.4443 0.2194 0.067 Uiso 1 1 calc R . . . .
C49 C 0.7301(2) 0.4760(6) 0.1546(4) 0.063(2) Uani 1 1 d . U . . .
H49A H 0.7140 0.5138 0.1740 0.075 Uiso 1 1 calc R . . . .
H49B H 0.7473 0.5181 0.1409 0.075 Uiso 1 1 calc R . . . .
C50 C 0.7102(2) 0.4317(6) 0.1094(3) 0.054(2) Uani 1 1 d . U . . .
H50A H 0.7264 0.3965 0.0888 0.065 Uiso 1 1 calc R . . . .
H50B H 0.7005 0.4812 0.0874 0.065 Uiso 1 1 calc R . . . .
C51 C 0.6812(2) 0.3669(6) 0.1247(4) 0.059(2) Uani 1 1 d . U . . .
H51A H 0.6913 0.3148 0.1443 0.071 Uiso 1 1 calc R . . . .
H51B H 0.6662 0.4007 0.1476 0.071 Uiso 1 1 calc R . . . .
C52 C 0.6594(2) 0.3281(7) 0.0798(5) 0.075(3) Uani 1 1 d . U . . .
H52A H 0.6487 0.3800 0.0609 0.091 Uiso 1 1 calc R . . . .
H52B H 0.6410 0.2903 0.0936 0.091 Uiso 1 1 calc R . . . .
C53 C 0.6793(3) 0.2691(7) 0.0420(4) 0.078(3) Uani 1 1 d . U . . .
H53A H 0.6633 0.2486 0.0143 0.094 Uiso 1 1 calc R . . . .
H53B H 0.6966 0.3086 0.0264 0.094 Uiso 1 1 calc R . . . .
C54 C 0.6973(3) 0.1840(7) 0.0648(4) 0.066(3) Uani 1 1 d . U . . .
H54A H 0.6798 0.1409 0.0767 0.079 Uiso 1 1 calc R . . . .
H54B H 0.7112 0.2034 0.0951 0.079 Uiso 1 1 calc R . . . .
C55 C 0.7204(2) 0.1320(6) 0.0283(4) 0.060(2) Uani 1 1 d . U . . .
H55A H 0.7372 0.1757 0.0150 0.072 Uiso 1 1 calc R . . . .
H55B H 0.7063 0.1094 -0.0011 0.072 Uiso 1 1 calc R . . . .
C56 C 0.7397(2) 0.0498(6) 0.0525(3) 0.053(2) Uani 1 1 d . U . . .
H56A H 0.7521 0.0712 0.0838 0.063 Uiso 1 1 calc R . . . .
H56B H 0.7229 0.0033 0.0629 0.063 Uiso 1 1 calc R . . . .
C57 C 0.7653(2) 0.0033(6) 0.0176(3) 0.051(2) Uani 1 1 d . U . . .
H57A H 0.7825 0.0493 0.0080 0.061 Uiso 1 1 calc R . . . .
H57B H 0.7530 -0.0167 -0.0141 0.061 Uiso 1 1 calc R . . . .
C58 C 0.7841(2) -0.0811(6) 0.0416(3) 0.050(2) Uani 1 1 d . U . . .
H58A H 0.7668 -0.1249 0.0537 0.060 Uiso 1 1 calc R . . . .
H58B H 0.7967 -0.1123 0.0147 0.060 Uiso 1 1 calc R . . . .
C59 C 0.80897(19) -0.0588(5) 0.0863(3) 0.0419(17) Uani 1 1 d . U . . .
H59A H 0.8155 -0.1169 0.1036 0.050 Uiso 1 1 calc R . . . .
H59B H 0.7970 -0.0203 0.1112 0.050 Uiso 1 1 calc R . . . .
C60 C 0.84161(19) -0.0085(5) 0.0714(3) 0.0405(17) Uani 1 1 d . U . . .
H60A H 0.8356 0.0410 0.0468 0.049 Uiso 1 1 calc R . . . .
H60B H 0.8567 -0.0523 0.0543 0.049 Uiso 1 1 calc R . . . .
C61 C 0.7679(2) 0.2088(5) 0.2488(3) 0.0427(18) Uani 1 1 d . U . . .
H61A H 0.7798 0.1779 0.2780 0.051 Uiso 1 1 calc R . . . .
H61B H 0.7525 0.2558 0.2625 0.051 Uiso 1 1 calc R . . . .
C62 C 0.7467(2) 0.1364(6) 0.2169(3) 0.050(2) Uani 1 1 d . U . . .
H62A H 0.7313 0.1696 0.1926 0.060 Uiso 1 1 calc R . . . .
H62B H 0.7625 0.0995 0.1967 0.060 Uiso 1 1 calc R . . . .
C63 C 0.7252(2) 0.0702(6) 0.2486(4) 0.058(2) Uani 1 1 d . U . . .
H63A H 0.7090 0.1068 0.2683 0.070 Uiso 1 1 calc R . . . .
H63B H 0.7404 0.0375 0.2734 0.070 Uiso 1 1 calc R . . . .
C64 C 0.7047(2) -0.0025(6) 0.2161(4) 0.067(3) Uani 1 1 d . U . . .
H64A H 0.6903 0.0306 0.1904 0.081 Uiso 1 1 calc R . . . .
H64B H 0.6893 -0.0355 0.2389 0.081 Uiso 1 1 calc R . . . .
C65 C 0.7265(2) -0.0755(6) 0.1876(3) 0.058(2) Uani 1 1 d . U . . .
H65A H 0.7111 -0.1112 0.1643 0.070 Uiso 1 1 calc R . . . .
H65B H 0.7429 -0.0427 0.1664 0.070 Uiso 1 1 calc R . . . .
C66 C 0.7462(2) -0.1431(7) 0.2227(3) 0.059(2) Uani 1 1 d . U . . .
H66A H 0.7298 -0.1765 0.2437 0.070 Uiso 1 1 calc R . . . .
H66B H 0.7614 -0.1075 0.2463 0.070 Uiso 1 1 calc R . . . .
C67 C 0.7679(2) -0.2143(6) 0.1942(3) 0.057(2) Uani 1 1 d . U . . .
H67A H 0.7527 -0.2520 0.1718 0.068 Uiso 1 1 calc R . . . .
H67B H 0.7837 -0.1812 0.1721 0.068 Uiso 1 1 calc R . . . .
C68 C 0.7883(3) -0.2776(7) 0.2296(4) 0.068(3) Uani 1 1 d . U . . .
H68A H 0.7722 -0.3122 0.2506 0.081 Uiso 1 1 calc R . . . .
H68B H 0.8025 -0.2392 0.2531 0.081 Uiso 1 1 calc R . . . .
C69 C 0.8119(3) -0.3480(6) 0.2030(4) 0.063(2) Uani 1 1 d . U . . .
H69A H 0.7980 -0.3831 0.1776 0.076 Uiso 1 1 calc R . . . .
H69B H 0.8206 -0.3921 0.2291 0.076 Uiso 1 1 calc R . . . .
C70 C 0.8432(2) -0.3056(6) 0.1754(3) 0.055(2) Uani 1 1 d . U . . .
H70A H 0.8545 -0.3551 0.1563 0.066 Uiso 1 1 calc R . . . .
H70B H 0.8346 -0.2597 0.1502 0.066 Uiso 1 1 calc R . . . .
C71 C 0.8696(2) -0.2595(6) 0.2107(3) 0.059(2) Uani 1 1 d . U . . .
H71A H 0.8773 -0.3045 0.2369 0.070 Uiso 1 1 calc R . . . .
H71B H 0.8586 -0.2081 0.2284 0.070 Uiso 1 1 calc R . . . .
C72 C 0.9014(2) -0.2218(6) 0.1838(4) 0.065(3) Uani 1 1 d . U . . .
H72A H 0.9124 -0.2733 0.1661 0.078 Uiso 1 1 calc R . . . .
H72B H 0.9178 -0.1989 0.2104 0.078 Uiso 1 1 calc R . . . .
C73 C 0.8943(2) -0.1426(6) 0.1441(3) 0.052(2) Uani 1 1 d . U . . .
H73A H 0.9161 -0.1223 0.1300 0.063 Uiso 1 1 calc R . . . .
H73B H 0.8797 -0.1664 0.1156 0.063 Uiso 1 1 calc R . . . .
C74 C 0.8764(2) -0.0587(5) 0.1688(3) 0.0468(19) Uani 1 1 d . U . . .
H74A H 0.8915 -0.0363 0.1972 0.056 Uiso 1 1 calc R . . . .
H74B H 0.8553 -0.0813 0.1841 0.056 Uiso 1 1 calc R . . . .
C75 C 0.8248(2) 0.3439(5) 0.2503(3) 0.0451(19) Uani 1 1 d . U . . .
H75A H 0.8096 0.3925 0.2629 0.054 Uiso 1 1 calc R . . . .
H75B H 0.8338 0.3089 0.2803 0.054 Uiso 1 1 calc R . . . .
C76 C 0.8545(2) 0.3891(5) 0.2240(3) 0.0440(18) Uani 1 1 d . U . . .
H76A H 0.8453 0.4323 0.1978 0.053 Uiso 1 1 calc R . . . .
H76B H 0.8673 0.3409 0.2061 0.053 Uiso 1 1 calc R . . . .
C77 C 0.8797(2) 0.4420(6) 0.2596(3) 0.0460(19) Uani 1 1 d . U . . .
H77A H 0.8877 0.4007 0.2876 0.055 Uiso 1 1 calc R . . . .
H77B H 0.8677 0.4943 0.2751 0.055 Uiso 1 1 calc R . . . .
C78 C 0.9111(2) 0.4791(7) 0.2311(3) 0.059(2) Uani 1 1 d . U . . .
H78A H 0.9219 0.4273 0.2134 0.071 Uiso 1 1 calc R . . . .
H78B H 0.9031 0.5237 0.2048 0.071 Uiso 1 1 calc R . . . .
C79 C 0.9384(3) 0.5268(7) 0.2668(4) 0.068(3) Uani 1 1 d . U . . .
H79A H 0.9571 0.5485 0.2456 0.082 Uiso 1 1 calc R . . . .
H79B H 0.9280 0.5817 0.2822 0.082 Uiso 1 1 calc R . . . .
C80 C 0.9538(2) 0.4662(7) 0.3105(4) 0.068(3) Uani 1 1 d . U . . .
H80A H 0.9363 0.4588 0.3363 0.082 Uiso 1 1 calc R . . . .
H80B H 0.9729 0.5010 0.3269 0.082 Uiso 1 1 calc R . . . .
C81 C 0.9675(3) 0.3679(8) 0.2975(4) 0.078(3) Uani 1 1 d . U . . .
H81A H 0.9736 0.3358 0.3298 0.094 Uiso 1 1 calc R . . . .
H81B H 0.9489 0.3327 0.2802 0.094 Uiso 1 1 calc R . . . .
C82 C 0.9982(3) 0.3675(10) 0.2636(5) 0.091(4) Uani 1 1 d . U . . .
H82A H 1.0174 0.3993 0.2816 0.109 Uiso 1 1 calc R . . . .
H82B H 0.9926 0.4023 0.2320 0.109 Uiso 1 1 calc R . . . .
C83 C 1.0097(3) 0.2692(11) 0.2492(6) 0.117(5) Uani 1 1 d . U . . .
H83A H 1.0144 0.2346 0.2812 0.141 Uiso 1 1 calc R . . . .
H83B H 1.0314 0.2741 0.2314 0.141 Uiso 1 1 calc R . . . .
C84 C 0.9841(4) 0.2109(16) 0.2147(7) 0.175(8) Uani 1 1 d . U . . .
H84A H 0.9882 0.1455 0.2232 0.211 Uiso 1 1 calc R . . . .
H84B H 0.9609 0.2257 0.2256 0.211 Uiso 1 1 calc R . . . .
C85 C 0.9837(4) 0.2172(16) 0.1671(7) 0.175(7) Uani 1 1 d . U . . .
H85A H 1.0076 0.2078 0.1577 0.210 Uiso 1 1 calc R . . . .
H85B H 0.9786 0.2826 0.1599 0.210 Uiso 1 1 calc R . . . .
C86 C 0.9622(3) 0.1627(10) 0.1262(5) 0.102(4) Uani 1 1 d . U . . .
H86A H 0.9592 0.2009 0.0951 0.123 Uiso 1 1 calc R . . . .
H86B H 0.9747 0.1065 0.1169 0.123 Uiso 1 1 calc R . . . .
C87 C 0.9282(3) 0.1363(9) 0.1447(5) 0.096(4) Uani 1 1 d . U . . .
H87A H 0.9164 0.1922 0.1564 0.115 Uiso 1 1 calc R . . . .
H87B H 0.9313 0.0946 0.1743 0.115 Uiso 1 1 calc R . . . .
C88 C 0.9050(2) 0.0869(7) 0.1021(4) 0.061(3) Uani 1 1 d . U . . .
H88A H 0.9179 0.0354 0.0874 0.074 Uiso 1 1 calc R . . . .
H88B H 0.8996 0.1312 0.0743 0.074 Uiso 1 1 calc R . . . .
Pt3 Pt 0.82876(2) 0.83321(2) 0.45037(2) 0.03856(8) Uani 1 1 d . . . . .
P5 P 0.79994(6) 0.95236(16) 0.48965(12) 0.0632(7) Uani 1 1 d . . . . .
P6 P 0.86209(7) 0.72781(15) 0.40743(8) 0.0532(6) Uani 1 1 d . . . . .
Cl3 Cl 0.85321(6) 0.78508(15) 0.53371(7) 0.0531(5) Uani 1 1 d . . . . .
C89 C 0.8054(2) 0.8665(6) 0.3774(3) 0.053(2) Uani 1 1 d . . . . .
H89A H 0.8081 0.9331 0.3709 0.064 Uiso 1 1 calc R . . . .
H89B H 0.8171 0.8327 0.3504 0.064 Uiso 1 1 calc R . . . .
C90 C 0.7676(3) 0.8422(8) 0.3746(4) 0.087(4) Uani 1 1 d . . . . .
H90A H 0.7579 0.8585 0.3408 0.130 Uiso 1 1 calc R . . . .
H90B H 0.7648 0.7762 0.3804 0.130 Uiso 1 1 calc R . . . .
H90C H 0.7557 0.8765 0.4009 0.130 Uiso 1 1 calc R . . . .
C91 C 0.7694(5) 0.8850(17) 0.5480(9) 0.054(3) Uani 0.330(5) 1 d D U P A 1
H91A H 0.7833 0.8392 0.5672 0.065 Uiso 0.330(5) 1 calc R . P A 1
H91B H 0.7610 0.9311 0.5723 0.065 Uiso 0.330(5) 1 calc R . P A 1
C92 C 0.7389(5) 0.8369(18) 0.5189(7) 0.059(3) Uani 0.330(5) 1 d D U P A 1
H92A H 0.7474 0.7910 0.4945 0.070 Uiso 0.330(5) 1 calc R . P A 1
H92B H 0.7252 0.8829 0.4995 0.070 Uiso 0.330(5) 1 calc R . P A 1
C93 C 0.7163(6) 0.788(2) 0.5597(7) 0.064(3) Uani 0.330(5) 1 d D U P A 1
H93A H 0.7270 0.7293 0.5707 0.077 Uiso 0.330(5) 1 calc R . P A 1
H93B H 0.7143 0.8278 0.5900 0.077 Uiso 0.330(5) 1 calc R . P A 1
C94 C 0.6805(5) 0.7692(14) 0.5351(9) 0.077(3) Uani 0.330(5) 1 d D U P A 1
H94A H 0.6631 0.7826 0.5603 0.092 Uiso 0.330(5) 1 calc R . P A 1
H94B H 0.6767 0.8113 0.5057 0.092 Uiso 0.330(5) 1 calc R . P A 1
C95 C 0.6763(8) 0.6709(15) 0.5168(7) 0.086(3) Uani 0.330(5) 1 d D U P A 1
H95A H 0.6518 0.6561 0.5134 0.103 Uiso 0.330(5) 1 calc R . P A 1
H95B H 0.6867 0.6289 0.5427 0.103 Uiso 0.330(5) 1 calc R . P A 1
C96 C 0.6931(6) 0.6546(18) 0.4647(10) 0.091(3) Uani 0.330(5) 1 d D U P A 1
H96A H 0.7125 0.6115 0.4693 0.109 Uiso 0.330(5) 1 calc R . P A 1
H96B H 0.7019 0.7134 0.4516 0.109 Uiso 0.330(5) 1 calc R . P A 1
C97 C 0.6661(7) 0.613(2) 0.4255(9) 0.102(3) Uani 0.330(5) 1 d D U P A 1
H97A H 0.6433 0.6164 0.4401 0.122 Uiso 0.330(5) 1 calc R . P A 1
H97B H 0.6656 0.6510 0.3939 0.122 Uiso 0.330(5) 1 calc R . P A 1
C98 C 0.6743(7) 0.5141(16) 0.4121(10) 0.113(4) Uani 0.330(5) 1 d D U P A 1
H98A H 0.6526 0.4815 0.4042 0.136 Uiso 0.330(5) 1 calc R . P A 1
H98B H 0.6851 0.4844 0.4426 0.136 Uiso 0.330(5) 1 calc R . P A 1
C99 C 0.6977(6) 0.502(2) 0.3669(11) 0.111(3) Uani 0.330(5) 1 d D U P A 1
H99A H 0.7034 0.4360 0.3634 0.133 Uiso 0.330(5) 1 calc R . P A 1
H99B H 0.6854 0.5214 0.3351 0.133 Uiso 0.330(5) 1 calc R . P A 1
C100 C 0.7308(7) 0.5575(18) 0.3732(15) 0.113(3) Uani 0.330(5) 1 d D U P A 1
H10A H 0.7314 0.6036 0.3454 0.135 Uiso 0.330(5) 1 calc R . P A 1
H10B H 0.7306 0.5912 0.4060 0.135 Uiso 0.330(5) 1 calc R . P A 1
C101 C 0.7629(6) 0.498(2) 0.3721(16) 0.104(3) Uani 0.330(5) 1 d D U P A 1
H10C H 0.7579 0.4413 0.3528 0.125 Uiso 0.330(5) 1 calc R . P A 1
H10D H 0.7699 0.4811 0.4074 0.125 Uiso 0.330(5) 1 calc R . P A 1
C102 C 0.7923(6) 0.550(3) 0.3471(14) 0.096(3) Uani 0.330(5) 1 d D U P A 1
H10E H 0.7828 0.5963 0.3226 0.115 Uiso 0.330(5) 1 calc R . P A 1
H10F H 0.8062 0.5063 0.3279 0.115 Uiso 0.330(5) 1 calc R . P A 1
C103 C 0.8151(13) 0.600(4) 0.3887(17) 0.084(3) Uani 0.330(5) 1 d D U P A 1
H10G H 0.8011 0.6413 0.4091 0.101 Uiso 0.330(5) 1 calc R . P A 1
H10H H 0.8257 0.5535 0.4120 0.101 Uiso 0.330(5) 1 calc R . P A 1
C104 C 0.8433(13) 0.656(4) 0.363(2) 0.081(4) Uani 0.330(5) 1 d D U P A 1
H10I H 0.8332 0.6921 0.3339 0.097 Uiso 0.330(5) 1 calc R . P A 1
H10J H 0.8605 0.6136 0.3489 0.097 Uiso 0.330(5) 1 calc R . P A 1
C105 C 0.7743(5) 1.0378(12) 0.4730(9) 0.045(3) Uani 0.330(5) 1 d D U P A 1
H10K H 0.7577 1.0191 0.4457 0.055 Uiso 0.330(5) 1 calc R . P A 1
H10L H 0.7619 1.0611 0.5026 0.055 Uiso 0.330(5) 1 calc R . P A 1
C106 C 0.7997(4) 1.1104(15) 0.4536(9) 0.044(3) Uani 0.330(5) 1 d D U P A 1
H10M H 0.8173 1.0793 0.4336 0.053 Uiso 0.330(5) 1 calc R . P A 1
H10N H 0.8113 1.1408 0.4832 0.053 Uiso 0.330(5) 1 calc R . P A 1
C107 C 0.7812(5) 1.1845(13) 0.4196(9) 0.049(2) Uani 0.330(5) 1 d D U P A 1
H10O H 0.7656 1.2207 0.4405 0.059 Uiso 0.330(5) 1 calc R . P A 1
H10P H 0.7676 1.1540 0.3920 0.059 Uiso 0.330(5) 1 calc R . P A 1
C108 C 0.8080(8) 1.250(2) 0.3959(10) 0.055(3) Uani 0.330(5) 1 d D U P A 1
H10Q H 0.8204 1.2159 0.3694 0.066 Uiso 0.330(5) 1 calc R . P A 1
H10R H 0.7962 1.3023 0.3792 0.066 Uiso 0.330(5) 1 calc R . P A 1
C109 C 0.8338(6) 1.2860(19) 0.4370(11) 0.062(3) Uani 0.330(5) 1 d D U P A 1
H10S H 0.8410 1.2348 0.4598 0.074 Uiso 0.330(5) 1 calc R . P A 1
H10T H 0.8227 1.3331 0.4580 0.074 Uiso 0.330(5) 1 calc R . P A 1
C110 C 0.8657(6) 1.3287(13) 0.4126(16) 0.073(3) Uani 0.330(5) 1 d D U P A 1
H11A H 0.8584 1.3774 0.3882 0.088 Uiso 0.330(5) 1 calc R . P A 1
H11B H 0.8804 1.3574 0.4396 0.088 Uiso 0.330(5) 1 calc R . P A 1
C111 C 0.8865(8) 1.2547(19) 0.3842(12) 0.082(3) Uani 0.330(5) 1 d D U P A 1
H11C H 0.8718 1.2253 0.3575 0.098 Uiso 0.330(5) 1 calc R . P A 1
H11D H 0.9057 1.2847 0.3672 0.098 Uiso 0.330(5) 1 calc R . P A 1
C112 C 0.9005(9) 1.1808(16) 0.4214(11) 0.091(3) Uani 0.330(5) 1 d D U P A 1
H11E H 0.8812 1.1473 0.4360 0.109 Uiso 0.330(5) 1 calc R . P A 1
H11F H 0.9134 1.2110 0.4498 0.109 Uiso 0.330(5) 1 calc R . P A 1
C113 C 0.9239(7) 1.1114(18) 0.3949(14) 0.099(3) Uani 0.330(5) 1 d D U P A 1
H11G H 0.9360 1.0735 0.4211 0.119 Uiso 0.330(5) 1 calc R . P A 1
H11H H 0.9411 1.1452 0.3757 0.119 Uiso 0.330(5) 1 calc R . P A 1
C114 C 0.9031(6) 1.0474(18) 0.3577(14) 0.104(4) Uani 0.330(5) 1 d D U P A 1
H11I H 0.8909 1.0846 0.3313 0.124 Uiso 0.330(5) 1 calc R . P A 1
H11J H 0.8861 1.0123 0.3767 0.124 Uiso 0.330(5) 1 calc R . P A 1
C115 C 0.9287(9) 0.9794(17) 0.3320(9) 0.100(3) Uani 0.330(5) 1 d D U P A 1
H11K H 0.9163 0.9407 0.3065 0.120 Uiso 0.330(5) 1 calc R . P A 1
H11L H 0.9462 1.0149 0.3142 0.120 Uiso 0.330(5) 1 calc R . P A 1
C116 C 0.9460(6) 0.9175(18) 0.3739(13) 0.096(4) Uani 0.330(5) 1 d D U P A 1
H11M H 0.9598 0.9561 0.3979 0.115 Uiso 0.330(5) 1 calc R . P A 1
H11N H 0.9614 0.8731 0.3578 0.115 Uiso 0.330(5) 1 calc R . P A 1
C117 C 0.9184(11) 0.864(3) 0.4039(12) 0.091(4) Uani 0.330(5) 1 d D U P A 1
H11O H 0.9296 0.8284 0.4319 0.109 Uiso 0.330(5) 1 calc R . P A 1
H11P H 0.9027 0.9086 0.4192 0.109 Uiso 0.330(5) 1 calc R . P A 1
C118 C 0.8980(12) 0.798(3) 0.3674(19) 0.082(4) Uani 0.330(5) 1 d D U P A 1
H11Q H 0.9138 0.7538 0.3519 0.098 Uiso 0.330(5) 1 calc R . P A 1
H11R H 0.8867 0.8338 0.3396 0.098 Uiso 0.330(5) 1 calc R . P A 1
C119 C 0.8291(7) 1.001(3) 0.5514(14) 0.042(3) Uani 0.330(5) 1 d D U P A 1
H11S H 0.8176 1.0540 0.5667 0.050 Uiso 0.330(5) 1 calc R . P A 1
H11T H 0.8312 0.9519 0.5777 0.050 Uiso 0.330(5) 1 calc R . P A 1
C120 C 0.8652(6) 1.030(3) 0.5344(10) 0.043(3) Uani 0.330(5) 1 d D U P A 1
H12A H 0.8752 0.9794 0.5143 0.051 Uiso 0.330(5) 1 calc R . P A 1
H12B H 0.8634 1.0849 0.5126 0.051 Uiso 0.330(5) 1 calc R . P A 1
C121 C 0.8886(5) 1.050(2) 0.5822(9) 0.048(3) Uani 0.330(5) 1 d D U P A 1
H12C H 0.8785 1.1006 0.6021 0.057 Uiso 0.330(5) 1 calc R . P A 1
H12D H 0.8901 0.9951 0.6042 0.057 Uiso 0.330(5) 1 calc R . P A 1
C122 C 0.9249(5) 1.0787(14) 0.5666(11) 0.053(3) Uani 0.330(5) 1 d D U P A 1
H12E H 0.9235 1.1366 0.5468 0.064 Uiso 0.330(5) 1 calc R . P A 1
H12F H 0.9392 1.0902 0.5977 0.064 Uiso 0.330(5) 1 calc R . P A 1
C123 C 0.9417(7) 1.0032(16) 0.5341(9) 0.059(3) Uani 0.330(5) 1 d D U P A 1
H12G H 0.9632 1.0272 0.5208 0.071 Uiso 0.330(5) 1 calc R . P A 1
H12H H 0.9264 0.9881 0.5045 0.071 Uiso 0.330(5) 1 calc R . P A 1
C124 C 0.9492(11) 0.9145(17) 0.5655(10) 0.062(3) Uani 0.330(5) 1 d D U P A 1
H12I H 0.9276 0.8871 0.5764 0.075 Uiso 0.330(5) 1 calc R . P A 1
H12J H 0.9632 0.9297 0.5964 0.075 Uiso 0.330(5) 1 calc R . P A 1
C125 C 0.9686(10) 0.8437(16) 0.5318(10) 0.068(3) Uani 0.330(5) 1 d D U P A 1
H12K H 0.9554 0.8329 0.4996 0.081 Uiso 0.330(5) 1 calc R . P A 1
H12L H 0.9910 0.8695 0.5232 0.081 Uiso 0.330(5) 1 calc R . P A 1
C126 C 0.9740(9) 0.7516(14) 0.5603(10) 0.072(3) Uani 0.330(5) 1 d D U P A 1
H12M H 0.9516 0.7225 0.5655 0.086 Uiso 0.330(5) 1 calc R . P A 1
H12N H 0.9848 0.7634 0.5943 0.086 Uiso 0.330(5) 1 calc R . P A 1
C127 C 0.9967(6) 0.6849(15) 0.5299(11) 0.074(3) Uani 0.330(5) 1 d D U P A 1
H12O H 1.0043 0.6337 0.5524 0.089 Uiso 0.330(5) 1 calc R . P A 1
H12P H 1.0171 0.7181 0.5187 0.089 Uiso 0.330(5) 1 calc R . P A 1
C128 C 0.9767(8) 0.6454(19) 0.4823(9) 0.070(3) Uani 0.330(5) 1 d D U P A 1
H12Q H 0.9652 0.6961 0.4634 0.084 Uiso 0.330(5) 1 calc R . P A 1
H12R H 0.9928 0.6157 0.4592 0.084 Uiso 0.330(5) 1 calc R . P A 1
C129 C 0.9498(8) 0.574(2) 0.4991(9) 0.066(3) Uani 0.330(5) 1 d D U P A 1
H12S H 0.9609 0.5276 0.5219 0.079 Uiso 0.330(5) 1 calc R . P A 1
H12T H 0.9319 0.6052 0.5183 0.079 Uiso 0.330(5) 1 calc R . P A 1
C130 C 0.9333(8) 0.5246(19) 0.4516(12) 0.063(3) Uani 0.330(5) 1 d D U P A 1
H13A H 0.9512 0.4957 0.4315 0.076 Uiso 0.330(5) 1 calc R . P A 1
H13B H 0.9178 0.4755 0.4630 0.076 Uiso 0.330(5) 1 calc R . P A 1
C131 C 0.9128(10) 0.594(3) 0.4173(10) 0.061(3) Uani 0.330(5) 1 d D U P A 1
H13C H 0.8972 0.5602 0.3936 0.074 Uiso 0.330(5) 1 calc R . P A 1
H13D H 0.9287 0.6301 0.3967 0.074 Uiso 0.330(5) 1 calc R . P A 1
C132 C 0.8919(14) 0.661(3) 0.4511(16) 0.060(4) Uani 0.330(5) 1 d D U P A 1
H13E H 0.8785 0.6068 0.4608 0.072 Uiso 0.330(5) 1 d R . P A 1
H13F H 0.8970 0.6949 0.4826 0.072 Uiso 0.330(5) 1 d R . P A 1
C291 C 0.7569(3) 0.9284(7) 0.5062(4) 0.047(2) Uani 0.670(5) 1 d D U P A 2
H29A H 0.7470 0.9828 0.5229 0.057 Uiso 0.670(5) 1 calc R . P A 2
H29B H 0.7429 0.9147 0.4750 0.057 Uiso 0.670(5) 1 calc R . P A 2
C292 C 0.7564(3) 0.8441(8) 0.5433(5) 0.052(2) Uani 0.670(5) 1 d D U P A 2
H29C H 0.7651 0.8634 0.5775 0.062 Uiso 0.670(5) 1 calc R . P A 2
H29D H 0.7717 0.7957 0.5307 0.062 Uiso 0.670(5) 1 calc R . P A 2
C293 C 0.7192(3) 0.8032(11) 0.5479(5) 0.061(2) Uani 0.670(5) 1 d D U P A 2
H29E H 0.7184 0.7645 0.5789 0.074 Uiso 0.670(5) 1 calc R . P A 2
H29F H 0.7027 0.8541 0.5512 0.074 Uiso 0.670(5) 1 calc R . P A 2
C294 C 0.7094(3) 0.7448(10) 0.5002(5) 0.071(2) Uani 0.670(5) 1 d D U P A 2
H29G H 0.7114 0.7839 0.4696 0.086 Uiso 0.670(5) 1 calc R . P A 2
H29H H 0.7261 0.6943 0.4976 0.086 Uiso 0.670(5) 1 calc R . P A 2
C295 C 0.6743(4) 0.7037(10) 0.4994(6) 0.084(3) Uani 0.670(5) 1 d D U P A 2
H29I H 0.6579 0.7542 0.4927 0.101 Uiso 0.670(5) 1 calc R . P A 2
H29J H 0.6702 0.6804 0.5342 0.101 Uiso 0.670(5) 1 calc R . P A 2
C296 C 0.6652(5) 0.6250(11) 0.4612(5) 0.089(3) Uani 0.670(5) 1 d D U P A 2
H29K H 0.6412 0.6069 0.4647 0.106 Uiso 0.670(5) 1 calc R . P A 2
H29L H 0.6796 0.5707 0.4693 0.106 Uiso 0.670(5) 1 calc R . P A 2
C297 C 0.6709(5) 0.6559(12) 0.4047(5) 0.102(3) Uani 0.670(5) 1 d D U P A 2
H29M H 0.6534 0.7020 0.3947 0.122 Uiso 0.670(5) 1 calc R . P A 2
H29N H 0.6934 0.6860 0.4031 0.122 Uiso 0.670(5) 1 calc R . P A 2
C298 C 0.6693(5) 0.5772(13) 0.3667(7) 0.111(3) Uani 0.670(5) 1 d D U P A 2
H29O H 0.6475 0.5855 0.3472 0.134 Uiso 0.670(5) 1 calc R . P A 2
H29P H 0.6665 0.5211 0.3875 0.134 Uiso 0.670(5) 1 calc R . P A 2
C299 C 0.6953(4) 0.5516(15) 0.3269(7) 0.122(3) Uani 0.670(5) 1 d D U P A 2
H29Q H 0.6908 0.4884 0.3144 0.147 Uiso 0.670(5) 1 calc R . P A 2
H29R H 0.6930 0.5940 0.2974 0.147 Uiso 0.670(5) 1 calc R . P A 2
C300 C 0.7315(4) 0.5572(14) 0.3500(8) 0.115(3) Uani 0.670(5) 1 d D U P A 2
H30A H 0.7430 0.6043 0.3295 0.138 Uiso 0.670(5) 1 calc R . P A 2
H30B H 0.7289 0.5847 0.3842 0.138 Uiso 0.670(5) 1 calc R . P A 2
C301 C 0.7576(4) 0.4813(12) 0.3580(8) 0.106(3) Uani 0.670(5) 1 d D U P A 2
H30C H 0.7531 0.4304 0.3336 0.127 Uiso 0.670(5) 1 calc R . P A 2
H30D H 0.7568 0.4566 0.3931 0.127 Uiso 0.670(5) 1 calc R . P A 2
C302 C 0.7927(5) 0.5245(13) 0.3490(8) 0.096(3) Uani 0.670(5) 1 d D U P A 2
H30E H 0.7906 0.5612 0.3172 0.115 Uiso 0.670(5) 1 calc R . P A 2
H30F H 0.8087 0.4737 0.3424 0.115 Uiso 0.670(5) 1 calc R . P A 2
C303 C 0.8095(7) 0.587(2) 0.3912(9) 0.083(3) Uani 0.670(5) 1 d D U P A 2
H30G H 0.7925 0.6295 0.4053 0.100 Uiso 0.670(5) 1 calc R . P A 2
H30H H 0.8194 0.5494 0.4194 0.100 Uiso 0.670(5) 1 calc R . P A 2
C304 C 0.8376(7) 0.6417(19) 0.3644(11) 0.076(3) Uani 0.670(5) 1 d D U P A 2
H30I H 0.8271 0.6755 0.3351 0.092 Uiso 0.670(5) 1 calc R . P A 2
H30J H 0.8541 0.5974 0.3506 0.092 Uiso 0.670(5) 1 calc R . P A 2
C305 C 0.7946(3) 1.0573(7) 0.4408(4) 0.041(2) Uani 0.670(5) 1 d D U P A 2
H30K H 0.8172 1.0724 0.4278 0.049 Uiso 0.670(5) 1 calc R . P A 2
H30L H 0.7800 1.0369 0.4114 0.049 Uiso 0.670(5) 1 calc R . P A 2
C306 C 0.7790(3) 1.1464(6) 0.4627(4) 0.043(2) Uani 0.670(5) 1 d D U P A 2
H30M H 0.7942 1.1700 0.4906 0.052 Uiso 0.670(5) 1 calc R . P A 2
H30N H 0.7568 1.1317 0.4773 0.052 Uiso 0.670(5) 1 calc R . P A 2
C307 C 0.7739(3) 1.2227(8) 0.4211(5) 0.051(2) Uani 0.670(5) 1 d D U P A 2
H30O H 0.7579 1.1996 0.3940 0.061 Uiso 0.670(5) 1 calc R . P A 2
H30P H 0.7633 1.2770 0.4368 0.061 Uiso 0.670(5) 1 calc R . P A 2
C308 C 0.8075(4) 1.2531(12) 0.3960(6) 0.054(2) Uani 0.670(5) 1 d D U P A 2
H30Q H 0.8202 1.1980 0.3854 0.065 Uiso 0.670(5) 1 calc R . P A 2
H30R H 0.8019 1.2899 0.3651 0.065 Uiso 0.670(5) 1 calc R . P A 2
C309 C 0.8302(4) 1.3106(9) 0.4332(6) 0.058(2) Uani 0.670(5) 1 d D U P A 2
H30S H 0.8382 1.2704 0.4616 0.069 Uiso 0.670(5) 1 calc R . P A 2
H30T H 0.8161 1.3595 0.4480 0.069 Uiso 0.670(5) 1 calc R . P A 2
C310 C 0.8617(4) 1.3563(9) 0.4093(8) 0.074(3) Uani 0.670(5) 1 d D U P A 2
H31A H 0.8536 1.3982 0.3818 0.089 Uiso 0.670(5) 1 calc R . P A 2
H31B H 0.8734 1.3944 0.4359 0.089 Uiso 0.670(5) 1 calc R . P A 2
C311 C 0.8883(4) 1.2896(10) 0.3870(7) 0.080(3) Uani 0.670(5) 1 d D U P A 2
H31C H 0.8776 1.2561 0.3577 0.096 Uiso 0.670(5) 1 calc R . P A 2
H31D H 0.9075 1.3257 0.3742 0.096 Uiso 0.670(5) 1 calc R . P A 2
C312 C 0.9018(5) 1.2199(11) 0.4267(7) 0.093(3) Uani 0.670(5) 1 d D U P A 2
H31E H 0.8827 1.1830 0.4393 0.112 Uiso 0.670(5) 1 calc R . P A 2
H31F H 0.9124 1.2531 0.4561 0.112 Uiso 0.670(5) 1 calc R . P A 2
C313 C 0.9283(4) 1.1555(12) 0.4032(8) 0.105(3) Uani 0.670(5) 1 d D U P A 2
H31G H 0.9419 1.1263 0.4313 0.127 Uiso 0.670(5) 1 calc R . P A 2
H31H H 0.9440 1.1932 0.3832 0.127 Uiso 0.670(5) 1 calc R . P A 2
C314 C 0.9131(5) 1.0787(12) 0.3681(9) 0.110(3) Uani 0.670(5) 1 d D U P A 2
H31I H 0.9079 1.1011 0.3330 0.132 Uiso 0.670(5) 1 calc R . P A 2
H31J H 0.8924 1.0509 0.3822 0.132 Uiso 0.670(5) 1 calc R . P A 2
C315 C 0.9443(4) 1.0103(10) 0.3703(8) 0.109(3) Uani 0.670(5) 1 d D U P A 2
H31K H 0.9630 1.0350 0.3499 0.131 Uiso 0.670(5) 1 calc R . P A 2
H31L H 0.9529 1.0029 0.4060 0.131 Uiso 0.670(5) 1 calc R . P A 2
C316 C 0.9323(5) 0.9159(11) 0.3483(7) 0.103(3) Uani 0.670(5) 1 d D U P A 2
H31M H 0.9522 0.8803 0.3376 0.123 Uiso 0.670(5) 1 calc R . P A 2
H31N H 0.9172 0.9261 0.3178 0.123 Uiso 0.670(5) 1 calc R . P A 2
C317 C 0.9127(6) 0.8594(14) 0.3888(7) 0.092(3) Uani 0.670(5) 1 d D U P A 2
H31O H 0.9293 0.8287 0.4123 0.110 Uiso 0.670(5) 1 calc R . P A 2
H31P H 0.8989 0.9019 0.4092 0.110 Uiso 0.670(5) 1 calc R . P A 2
C318 C 0.8888(6) 0.7857(15) 0.3635(9) 0.079(4) Uani 0.670(5) 1 d D U P A 2
H31Q H 0.9030 0.7394 0.3464 0.095 Uiso 0.670(5) 1 calc R . P A 2
H31R H 0.8742 0.8158 0.3369 0.095 Uiso 0.670(5) 1 calc R . P A 2
C319 C 0.8213(3) 1.0030(15) 0.5434(6) 0.041(3) Uani 0.670(5) 1 d D U P A 2
H31S H 0.8073 1.0547 0.5554 0.049 Uiso 0.670(5) 1 calc R . P A 2
H31T H 0.8228 0.9569 0.5711 0.049 Uiso 0.670(5) 1 calc R . P A 2
C320 C 0.8578(3) 1.0395(14) 0.5338(5) 0.043(3) Uani 0.670(5) 1 d D U P A 2
H32A H 0.8704 0.9921 0.5151 0.051 Uiso 0.670(5) 1 calc R . P A 2
H32B H 0.8560 1.0947 0.5118 0.051 Uiso 0.670(5) 1 calc R . P A 2
C321 C 0.8785(3) 1.0647(11) 0.5834(5) 0.047(2) Uani 0.670(5) 1 d D U P A 2
H32C H 0.8662 1.1136 0.6014 0.056 Uiso 0.670(5) 1 calc R . P A 2
H32D H 0.8795 1.0101 0.6059 0.056 Uiso 0.670(5) 1 calc R . P A 2
C322 C 0.9155(3) 1.0981(9) 0.5754(6) 0.052(3) Uani 0.670(5) 1 d D U P A 2
H32E H 0.9144 1.1546 0.5543 0.063 Uiso 0.670(5) 1 calc R . P A 2
H32F H 0.9257 1.1152 0.6091 0.063 Uiso 0.670(5) 1 calc R . P A 2
C323 C 0.9396(4) 1.0289(9) 0.5498(5) 0.057(3) Uani 0.670(5) 1 d D U P A 2
H32G H 0.9618 1.0594 0.5456 0.069 Uiso 0.670(5) 1 calc R . P A 2
H32H H 0.9301 1.0148 0.5153 0.069 Uiso 0.670(5) 1 calc R . P A 2
C324 C 0.9459(5) 0.9368(10) 0.5785(6) 0.063(3) Uani 0.670(5) 1 d D U P A 2
H32I H 0.9238 0.9070 0.5844 0.075 Uiso 0.670(5) 1 calc R . P A 2
H32J H 0.9570 0.9497 0.6123 0.075 Uiso 0.670(5) 1 calc R . P A 2
C325 C 0.9689(5) 0.8691(10) 0.5482(6) 0.068(3) Uani 0.670(5) 1 d D U P A 2
H32K H 0.9572 0.8547 0.5150 0.082 Uiso 0.670(5) 1 calc R . P A 2
H32L H 0.9905 0.9004 0.5410 0.082 Uiso 0.670(5) 1 calc R . P A 2
C326 C 0.9770(4) 0.7783(10) 0.5764(6) 0.073(3) Uani 0.670(5) 1 d D U P A 2
H32M H 0.9552 0.7468 0.5830 0.087 Uiso 0.670(5) 1 calc R . P A 2
H32N H 0.9880 0.7932 0.6099 0.087 Uiso 0.670(5) 1 calc R . P A 2
C327 C 1.0003(4) 0.7102(11) 0.5482(6) 0.076(3) Uani 0.670(5) 1 d D U P A 2
H32O H 1.0080 0.6622 0.5728 0.091 Uiso 0.670(5) 1 calc R . P A 2
H32P H 1.0207 0.7441 0.5377 0.091 Uiso 0.670(5) 1 calc R . P A 2
C328 C 0.9842(4) 0.6614(11) 0.5000(5) 0.070(3) Uani 0.670(5) 1 d D U P A 2
H32Q H 0.9738 0.7084 0.4772 0.084 Uiso 0.670(5) 1 calc R . P A 2
H32R H 1.0025 0.6309 0.4814 0.084 Uiso 0.670(5) 1 calc R . P A 2
C329 C 0.9568(4) 0.5887(12) 0.5130(5) 0.067(3) Uani 0.670(5) 1 d D U P A 2
H32S H 0.9673 0.5427 0.5364 0.080 Uiso 0.670(5) 1 calc R . P A 2
H32T H 0.9386 0.6199 0.5316 0.080 Uiso 0.670(5) 1 calc R . P A 2
C330 C 0.9400(5) 0.5370(11) 0.4666(6) 0.065(3) Uani 0.670(5) 1 d D U P A 2
H33A H 0.9241 0.4907 0.4797 0.078 Uiso 0.670(5) 1 calc R . P A 2
H33B H 0.9581 0.5035 0.4489 0.078 Uiso 0.670(5) 1 calc R . P A 2
C331 C 0.9204(5) 0.5983(15) 0.4269(6) 0.062(3) Uani 0.670(5) 1 d D U P A 2
H33C H 0.9120 0.5590 0.3983 0.074 Uiso 0.670(5) 1 calc R . P A 2
H33D H 0.9365 0.6433 0.4129 0.074 Uiso 0.670(5) 1 calc R . P A 2
C332 C 0.8895(7) 0.6519(16) 0.4484(9) 0.060(3) Uani 0.670(5) 1 d D U P A 2
H33E H 0.8985 0.6901 0.4771 0.072 Uiso 0.670(5) 1 calc R . P A 2
H33F H 0.8744 0.6055 0.4635 0.072 Uiso 0.670(5) 1 calc R . P A 2

loop_
_atom_site_aniso_label
_atom_site_aniso_U_11
_atom_site_aniso_U_22
_atom_site_aniso_U_33
_atom_site_aniso_U_23
_atom_site_aniso_U_13
_atom_site_aniso_U_12
Pt1 0.03463(14) 0.02191(12) 0.02139(11) -0.00177(9) 0.00391(9) 0.00123(10)
P1 0.0372(9) 0.0242(8) 0.0219(8) -0.0043(6) 0.0052(7) -0.0004(7)
P2 0.0344(9) 0.0212(8) 0.0255(8) -0.0028(6) 0.0058(7) 0.0004(7)
Cl1 0.0594(12) 0.0371(9) 0.0223(8) -0.0022(7) -0.0014(7) 0.0139(8)
C1 0.052(4) 0.033(4) 0.016(3) -0.013(3) -0.003(3) 0.017(3)
C2 0.068(6) 0.076(7) 0.046(5) -0.003(5) -0.016(4) 0.012(5)
C3 0.038(4) 0.028(3) 0.044(4) 0.001(3) 0.012(3) 0.002(3)
C4 0.038(4) 0.039(4) 0.049(4) 0.002(3) 0.014(3) -0.005(3)
C5 0.052(5) 0.041(5) 0.086(7) 0.001(4) 0.034(5) -0.004(4)
C6 0.039(5) 0.045(5) 0.116(8) 0.021(5) 0.030(5) 0.006(4)
C7 0.039(5) 0.069(6) 0.080(6) 0.026(5) 0.005(4) 0.009(4)
C8 0.052(6) 0.110(9) 0.073(7) 0.031(6) -0.005(5) 0.012(6)
C9 0.052(6) 0.178(13) 0.073(8) 0.024(9) -0.024(6) -0.013(8)
C10 0.065(7) 0.129(11) 0.099(9) -0.032(8) 0.013(6) -0.034(7)
C11 0.092(10) 0.166(13) 0.147(12) -0.067(11) 0.021(9) -0.059(9)
C12 0.085(8) 0.147(11) 0.105(9) -0.078(8) 0.028(7) -0.060(8)
C13 0.061(6) 0.065(6) 0.072(6) -0.014(5) 0.007(5) -0.029(5)
C14 0.050(5) 0.044(4) 0.049(5) -0.009(4) -0.001(4) -0.014(4)
C15 0.041(4) 0.028(3) 0.039(4) -0.004(3) -0.001(3) -0.001(3)
C16 0.039(4) 0.032(4) 0.030(3) -0.013(3) 0.002(3) 0.002(3)
C17 0.038(4) 0.028(3) 0.031(3) 0.002(3) 0.003(3) 0.000(3)
C18 0.042(4) 0.031(4) 0.038(4) -0.003(3) 0.009(3) 0.004(3)
C19 0.058(5) 0.031(4) 0.048(4) -0.001(3) -0.002(4) 0.005(4)
C20 0.066(5) 0.024(3) 0.034(4) 0.002(3) -0.007(4) 0.001(3)
C21 0.077(6) 0.042(4) 0.032(4) -0.005(3) 0.007(4) -0.010(4)
C22 0.070(6) 0.037(4) 0.049(5) -0.005(4) 0.008(4) -0.010(4)
C23 0.075(6) 0.048(5) 0.038(4) 0.004(4) 0.014(4) -0.007(4)
C24 0.068(6) 0.047(5) 0.043(4) 0.005(4) -0.002(4) -0.010(4)
C25 0.056(5) 0.043(4) 0.049(5) 0.007(4) -0.002(4) -0.012(4)
C26 0.050(5) 0.039(4) 0.051(5) 0.005(4) 0.011(4) -0.009(4)
C27 0.063(6) 0.049(5) 0.070(6) 0.002(4) 0.031(5) -0.014(4)
C28 0.072(6) 0.043(5) 0.053(5) -0.003(4) 0.029(4) -0.015(4)
C29 0.055(5) 0.042(4) 0.041(4) 0.005(3) 0.013(4) -0.012(4)
C30 0.046(4) 0.033(4) 0.032(4) 0.006(3) 0.014(3) -0.002(3)
C31 0.041(4) 0.029(3) 0.022(3) 0.001(3) 0.013(3) -0.001(3)
C32 0.041(4) 0.033(4) 0.035(4) -0.004(3) 0.001(3) -0.008(3)
C33 0.050(5) 0.036(4) 0.031(4) -0.001(3) -0.003(3) -0.004(3)
C34 0.049(5) 0.030(4) 0.054(5) -0.004(3) -0.009(4) -0.009(3)
C35 0.040(4) 0.045(4) 0.054(5) 0.006(4) -0.002(4) -0.010(4)
C36 0.046(5) 0.042(4) 0.057(5) -0.001(4) 0.002(4) -0.001(4)
C37 0.042(4) 0.041(4) 0.063(5) -0.003(4) 0.002(4) -0.003(4)
C38 0.055(5) 0.042(5) 0.069(6) -0.003(4) -0.003(4) -0.003(4)
C39 0.047(5) 0.045(5) 0.096(7) -0.004(5) 0.007(5) 0.003(4)
C40 0.045(5) 0.041(4) 0.062(5) 0.002(4) 0.014(4) 0.000(4)
C41 0.037(4) 0.037(4) 0.059(5) 0.007(4) 0.002(4) 0.007(3)
C42 0.040(4) 0.033(4) 0.066(5) 0.002(4) 0.010(4) 0.008(3)
C43 0.042(4) 0.035(4) 0.047(4) -0.010(3) 0.013(3) 0.004(3)
C44 0.040(4) 0.030(4) 0.038(4) 0.002(3) 0.012(3) 0.001(3)
Pt2 0.03875(16) 0.03161(14) 0.03319(14) -0.00677(11) 0.00654(11) -0.00343(12)
P3 0.0405(11) 0.0331(9) 0.0336(9) -0.0055(8) 0.0103(8) -0.0051(8)
P4 0.0359(10) 0.0366(10) 0.0435(11) -0.0126(8) 0.0053(8) -0.0019(8)
Cl2 0.0825(16) 0.0461(11) 0.0349(10) -0.0046(8) 0.0114(10) 0.0073(10)
C45 0.078(6) 0.040(4) 0.044(5) -0.011(4) 0.013(4) 0.018(4)
C46 0.090(8) 0.094(9) 0.082(8) 0.032(7) 0.021(6) 0.042(7)
C47 0.058(5) 0.035(4) 0.036(4) -0.005(3) 0.008(3) -0.009(4)
C48 0.065(6) 0.047(5) 0.057(5) -0.011(4) 0.007(4) 0.011(4)
C49 0.063(6) 0.038(5) 0.086(7) 0.004(5) -0.008(5) 0.004(4)
C50 0.052(5) 0.044(5) 0.067(6) 0.012(4) 0.017(4) -0.005(4)
C51 0.054(5) 0.042(5) 0.083(6) -0.002(4) 0.028(5) 0.003(4)
C52 0.047(5) 0.061(6) 0.117(9) -0.018(6) -0.001(6) -0.001(5)
C53 0.071(7) 0.065(6) 0.097(8) -0.019(6) -0.021(6) 0.015(5)
C54 0.063(6) 0.057(6) 0.077(6) -0.007(5) 0.000(5) 0.002(5)
C55 0.067(6) 0.050(5) 0.063(6) 0.000(4) -0.006(5) 0.004(4)
C56 0.059(5) 0.051(5) 0.048(5) -0.004(4) 0.005(4) -0.004(4)
C57 0.054(5) 0.052(5) 0.045(4) -0.005(4) -0.004(4) -0.015(4)
C58 0.060(5) 0.040(4) 0.050(5) -0.006(4) 0.000(4) -0.005(4)
C59 0.041(4) 0.041(4) 0.044(4) -0.006(3) 0.002(3) -0.001(3)
C60 0.045(4) 0.034(4) 0.043(4) -0.003(3) 0.008(3) -0.001(3)
C61 0.047(5) 0.037(4) 0.045(4) 0.003(3) 0.017(4) -0.002(3)
C62 0.052(5) 0.055(5) 0.045(4) 0.001(4) 0.006(4) -0.020(4)
C63 0.058(5) 0.047(5) 0.071(6) -0.006(4) 0.032(5) -0.010(4)
C64 0.053(6) 0.049(5) 0.101(8) 0.003(5) 0.017(5) -0.007(4)
C65 0.054(5) 0.060(6) 0.060(5) 0.011(4) 0.004(4) -0.017(4)
C66 0.052(5) 0.068(6) 0.056(5) 0.008(4) 0.009(4) -0.004(4)
C67 0.056(5) 0.066(6) 0.047(5) 0.012(4) -0.005(4) -0.002(4)
C68 0.084(7) 0.067(6) 0.052(5) 0.019(5) 0.008(5) 0.001(5)
C69 0.085(7) 0.054(5) 0.051(5) 0.008(4) 0.010(5) 0.008(5)
C70 0.061(5) 0.054(5) 0.050(5) -0.004(4) 0.003(4) 0.010(4)
C71 0.070(6) 0.057(5) 0.049(5) 0.001(4) -0.006(4) 0.016(5)
C72 0.057(6) 0.052(5) 0.085(7) -0.011(5) -0.017(5) 0.013(4)
C73 0.038(4) 0.058(5) 0.062(5) -0.016(4) 0.002(4) 0.007(4)
C74 0.041(4) 0.049(5) 0.050(5) -0.014(4) -0.006(4) 0.005(4)
C75 0.042(4) 0.031(4) 0.063(5) -0.001(4) 0.007(4) -0.001(3)
C76 0.048(5) 0.040(4) 0.045(4) 0.003(3) 0.009(4) -0.010(4)
C77 0.046(5) 0.049(5) 0.043(4) -0.005(4) -0.002(4) 0.004(4)
C78 0.055(5) 0.063(6) 0.059(5) 0.009(4) 0.007(4) -0.019(4)
C79 0.067(6) 0.060(6) 0.078(7) 0.005(5) 0.002(5) -0.030(5)
C80 0.052(6) 0.072(7) 0.080(7) -0.009(5) -0.007(5) -0.004(5)
C81 0.070(7) 0.096(8) 0.068(6) 0.008(6) 0.004(5) -0.005(6)
C82 0.046(6) 0.150(11) 0.077(7) -0.016(7) 0.000(5) -0.008(7)
C83 0.042(6) 0.182(13) 0.127(10) -0.084(10) -0.010(6) -0.007(7)
C84 0.081(10) 0.31(2) 0.136(13) -0.124(14) 0.003(10) -0.036(12)
C85 0.109(11) 0.304(19) 0.112(11) -0.056(14) 0.002(10) -0.109(12)
C86 0.068(7) 0.128(11) 0.110(9) -0.035(8) 0.012(7) -0.035(7)
C87 0.075(7) 0.115(9) 0.100(8) -0.051(7) 0.036(6) -0.044(7)
C88 0.046(5) 0.059(6) 0.080(6) -0.025(5) 0.023(5) -0.016(4)
Pt3 0.05078(18) 0.03006(14) 0.03492(15) 0.00063(11) 0.00272(12) 0.01083(13)
P5 0.0367(12) 0.0450(13) 0.108(2) -0.0355(13) -0.0012(12) 0.0095(10)
P6 0.0821(17) 0.0410(11) 0.0378(11) 0.0010(9) 0.0218(11) 0.0146(11)
Cl3 0.0688(14) 0.0524(12) 0.0379(10) -0.0001(9) 0.0000(9) 0.0237(10)
C89 0.074(6) 0.045(5) 0.041(4) 0.003(4) -0.003(4) 0.015(4)
C90 0.122(10) 0.077(7) 0.060(6) -0.015(5) -0.029(6) 0.025(7)
C91 0.060(6) 0.049(7) 0.054(6) 0.008(6) 0.011(6) 0.009(5)
C92 0.063(5) 0.052(5) 0.061(5) 0.016(5) 0.006(5) 0.007(5)
C93 0.067(5) 0.057(6) 0.068(6) 0.020(5) 0.007(5) 0.005(5)
C94 0.076(5) 0.071(6) 0.084(6) 0.025(5) -0.001(5) -0.003(5)
C95 0.083(6) 0.079(6) 0.095(6) 0.022(5) -0.007(5) -0.006(5)
C96 0.088(6) 0.086(6) 0.097(6) 0.021(5) -0.007(5) -0.006(5)
C97 0.101(6) 0.099(6) 0.104(6) 0.021(6) -0.015(6) -0.013(6)
C98 0.124(7) 0.107(7) 0.107(8) 0.009(7) -0.018(7) -0.016(7)
C99 0.135(7) 0.098(7) 0.098(7) 0.009(6) -0.016(6) -0.015(6)
C100 0.143(7) 0.095(7) 0.099(7) 0.008(6) -0.004(6) -0.010(6)
C101 0.143(7) 0.077(7) 0.092(7) -0.002(6) 0.000(6) -0.010(5)
C102 0.143(7) 0.061(7) 0.084(6) -0.006(6) 0.000(6) -0.006(6)
C103 0.135(7) 0.047(7) 0.071(6) -0.012(6) 0.005(6) 0.002(5)
C104 0.132(8) 0.044(8) 0.066(7) -0.012(7) 0.006(7) 0.005(6)
C105 0.047(6) 0.037(5) 0.053(6) 0.005(5) 0.001(5) 0.012(5)
C106 0.048(6) 0.034(5) 0.050(6) 0.007(5) 0.000(5) 0.013(5)
C107 0.055(5) 0.036(5) 0.055(5) 0.009(4) -0.001(4) 0.013(4)
C108 0.067(5) 0.038(5) 0.060(5) 0.012(4) 0.007(4) 0.010(4)
C109 0.079(5) 0.041(6) 0.067(5) 0.010(5) 0.011(4) -0.004(5)
C110 0.087(5) 0.053(6) 0.080(6) 0.017(6) 0.013(5) -0.012(5)
C111 0.088(6) 0.065(6) 0.094(6) 0.023(6) 0.019(5) -0.011(6)
C112 0.093(6) 0.074(7) 0.106(6) 0.027(6) 0.019(5) -0.005(6)
C113 0.102(6) 0.080(6) 0.117(6) 0.022(6) 0.024(6) -0.006(6)
C114 0.108(7) 0.082(7) 0.122(7) 0.022(6) 0.027(6) -0.009(6)
C115 0.109(7) 0.081(6) 0.113(7) 0.023(6) 0.038(6) -0.010(6)
C116 0.108(7) 0.077(6) 0.106(7) 0.017(6) 0.045(6) -0.004(6)
C117 0.106(8) 0.071(6) 0.098(7) 0.013(6) 0.050(7) 0.000(6)
C118 0.101(9) 0.062(7) 0.086(8) 0.016(7) 0.056(8) 0.006(6)
C119 0.038(7) 0.041(6) 0.045(6) -0.008(6) 0.003(6) 0.003(6)
C120 0.040(6) 0.044(5) 0.044(5) -0.003(5) 0.001(5) 0.003(6)
C121 0.046(6) 0.050(6) 0.048(5) -0.004(5) -0.003(5) 0.001(5)
C122 0.049(6) 0.057(6) 0.054(6) -0.004(5) 0.000(5) -0.003(5)
C123 0.053(6) 0.064(6) 0.061(7) -0.006(6) 0.006(6) -0.005(5)
C124 0.055(5) 0.068(6) 0.064(7) -0.005(5) 0.007(6) -0.001(5)
C125 0.058(6) 0.075(7) 0.071(7) -0.009(6) 0.006(6) 0.003(6)
C126 0.063(6) 0.078(6) 0.075(7) -0.008(5) 0.007(6) 0.004(5)
C127 0.066(6) 0.080(6) 0.076(7) -0.006(6) 0.009(6) 0.009(5)
C128 0.066(7) 0.072(6) 0.072(7) -0.001(6) 0.010(6) 0.015(5)
C129 0.068(6) 0.060(6) 0.069(7) 0.002(5) 0.011(5) 0.020(5)
C130 0.075(7) 0.049(6) 0.067(7) 0.002(6) 0.013(6) 0.024(5)
C131 0.075(7) 0.047(5) 0.063(6) 0.003(5) 0.017(5) 0.025(5)
C132 0.076(7) 0.046(6) 0.062(6) 0.004(6) 0.022(6) 0.022(6)
C291 0.052(5) 0.039(5) 0.052(5) 0.006(4) 0.007(4) 0.006(4)
C292 0.059(5) 0.047(5) 0.050(5) 0.011(4) 0.011(4) 0.007(4)
C293 0.066(5) 0.053(5) 0.065(5) 0.020(4) 0.008(4) 0.006(4)
C294 0.072(5) 0.063(5) 0.079(5) 0.021(4) 0.000(4) 0.000(4)
C295 0.085(5) 0.072(6) 0.093(6) 0.030(5) -0.005(5) -0.010(5)
C296 0.083(6) 0.085(6) 0.097(6) 0.016(5) -0.007(5) -0.018(5)
C297 0.098(6) 0.098(6) 0.107(6) 0.021(5) -0.020(6) -0.013(6)
C298 0.121(6) 0.105(6) 0.106(6) 0.008(5) -0.022(6) -0.009(6)
C299 0.145(7) 0.111(7) 0.109(7) 0.008(6) -0.012(6) -0.020(6)
C300 0.144(6) 0.101(6) 0.100(7) 0.005(6) 0.000(6) -0.005(5)
C301 0.149(7) 0.077(6) 0.093(6) 0.000(6) 0.004(6) -0.009(5)
C302 0.145(7) 0.058(7) 0.085(6) -0.008(5) 0.000(5) -0.008(5)
C303 0.134(7) 0.047(7) 0.069(5) -0.013(5) 0.008(6) 0.004(5)
C304 0.130(8) 0.039(8) 0.061(6) -0.009(6) 0.008(6) 0.008(5)
C305 0.046(5) 0.029(4) 0.046(5) 0.010(4) -0.004(4) 0.005(4)
C306 0.048(5) 0.030(4) 0.052(4) 0.008(4) -0.001(4) 0.009(4)
C307 0.060(5) 0.035(4) 0.057(5) 0.010(4) -0.001(4) 0.014(4)
C308 0.066(4) 0.038(4) 0.059(4) 0.013(4) 0.007(4) 0.010(4)
C309 0.079(5) 0.034(5) 0.061(5) 0.011(4) 0.013(4) -0.001(4)
C310 0.090(5) 0.051(6) 0.082(5) 0.015(5) 0.015(4) -0.014(4)
C311 0.085(5) 0.063(6) 0.094(5) 0.025(5) 0.018(5) -0.015(5)
C312 0.094(6) 0.079(6) 0.107(6) 0.033(6) 0.019(5) -0.009(5)
C313 0.103(6) 0.092(6) 0.122(7) 0.029(6) 0.020(6) 0.002(6)
C314 0.112(7) 0.090(6) 0.129(7) 0.026(6) 0.027(6) -0.004(5)
C315 0.113(7) 0.090(6) 0.127(7) 0.024(6) 0.036(6) -0.011(5)
C316 0.114(7) 0.086(6) 0.112(7) 0.017(6) 0.049(6) -0.006(5)
C317 0.109(8) 0.071(6) 0.099(7) 0.012(6) 0.053(6) 0.000(5)
C318 0.101(9) 0.060(6) 0.080(7) 0.017(6) 0.057(7) 0.012(6)
C319 0.039(6) 0.043(5) 0.041(5) -0.011(4) 0.004(4) 0.004(5)
C320 0.041(6) 0.045(5) 0.042(4) -0.002(4) 0.001(4) -0.001(5)
C321 0.046(5) 0.048(5) 0.047(4) -0.004(4) -0.003(4) 0.003(4)
C322 0.050(6) 0.053(5) 0.052(5) 0.000(4) -0.006(5) -0.003(4)
C323 0.052(5) 0.063(6) 0.057(6) -0.006(5) 0.006(5) -0.008(4)
C324 0.053(5) 0.068(6) 0.067(6) -0.003(5) 0.007(5) -0.001(5)
C325 0.056(5) 0.078(6) 0.072(6) -0.005(5) 0.008(5) 0.001(5)
C326 0.064(5) 0.080(6) 0.075(7) -0.006(5) 0.008(5) 0.002(5)
C327 0.066(6) 0.084(6) 0.079(7) -0.007(5) 0.008(5) 0.008(5)
C328 0.065(6) 0.075(6) 0.070(6) -0.001(5) 0.013(5) 0.015(5)
C329 0.067(6) 0.063(6) 0.072(6) 0.005(5) 0.011(5) 0.020(5)
C330 0.075(6) 0.050(5) 0.071(6) 0.004(5) 0.014(5) 0.025(4)
C331 0.077(6) 0.047(5) 0.064(5) 0.003(4) 0.020(5) 0.026(5)
C332 0.076(6) 0.044(5) 0.061(5) 0.004(5) 0.022(5) 0.023(5)

loop_
_atom_type_symbol
_atom_type_description
_atom_type_scat_dispersion_real
_atom_type_scat_dispersion_imag
_atom_type_scat_source
C C 0.0033 0.0016 'International Tables Vol C Tables 4.2.6.8 and 6.1.1.4'
H H 0.0000 0.0000 'International Tables Vol C Tables 4.2.6.8 and 6.1.1.4'
Cl Cl 0.1484 0.1585 'International Tables Vol C Tables 4.2.6.8 and 6.1.1.4'
P P 0.1023 0.0942 'International Tables Vol C Tables 4.2.6.8 and 6.1.1.4'
Pt Pt -1.7033 8.3905 'International Tables Vol C Tables 4.2.6.8 and 6.1.1.4'

loop_
_geom_angle_atom_site_label_1
_geom_angle_atom_site_label_2
_geom_angle_atom_site_label_3
_geom_angle
_geom_angle_site_symmetry_1
_geom_angle_site_symmetry_3
_geom_angle_publ_flag
P1 Pt1 P2 172.37(6) . . ?
P1 Pt1 Cl1 91.60(6) . . ?
P2 Pt1 Cl1 90.31(6) . . ?
C1 Pt1 P1 87.77(17) . . ?
C1 Pt1 P2 90.75(17) . . ?
C1 Pt1 Cl1 176.6(2) . . ?
C16 P1 Pt1 115.6(2) . . ?
C16 P1 C30 104.2(3) . . ?
C16 P1 C44 105.5(3) . . ?
C30 P1 Pt1 109.4(2) . . ?
C44 P1 Pt1 116.0(2) . . ?
C44 P1 C30 105.1(3) . . ?
C3 P2 Pt1 115.9(2) . . ?
C3 P2 C17 103.6(3) . . ?
C17 P2 Pt1 115.0(2) . . ?
C31 P2 Pt1 112.0(2) . . ?
C31 P2 C3 105.3(3) . . ?
C31 P2 C17 103.8(3) . . ?
Pt1 C1 H1A 109.3 . . ?
Pt1 C1 H1B 109.3 . . ?
H1A C1 H1B 108.0 . . ?
C2 C1 Pt1 111.5(5) . . ?
C2 C1 H1A 109.3 . . ?
C2 C1 H1B 109.3 . . ?
C1 C2 H2A 109.9 . . ?
C1 C2 H2B 109.4 . . ?
C1 C2 H2C 109.1 . . ?
H2A C2 H2B 109.5 . . ?
H2A C2 H2C 109.5 . . ?
H2B C2 H2C 109.5 . . ?
P2 C3 H3A 108.9 . . ?
P2 C3 H3B 108.9 . . ?
H3A C3 H3B 107.7 . . ?
C4 C3 P2 113.6(5) . . ?
C4 C3 H3A 108.9 . . ?
C4 C3 H3B 108.9 . . ?
C3 C4 H4A 108.9 . . ?
C3 C4 H4B 108.9 . . ?
C3 C4 C5 113.1(6) . . ?
H4A C4 H4B 107.8 . . ?
C5 C4 H4A 108.9 . . ?
C5 C4 H4B 108.9 . . ?
C4 C5 H5A 108.5 . . ?
C4 C5 H5B 108.5 . . ?
H5A C5 H5B 107.5 . . ?
C6 C5 C4 115.0(8) . . ?
C6 C5 H5A 108.5 . . ?
C6 C5 H5B 108.5 . . ?
C5 C6 H6A 108.9 . . ?
C5 C6 H6B 108.9 . . ?
C5 C6 C7 113.6(7) . . ?
H6A C6 H6B 107.7 . . ?
C7 C6 H6A 108.9 . . ?
C7 C6 H6B 108.9 . . ?
C6 C7 H7A 108.5 . . ?
C6 C7 H7B 108.5 . . ?
H7A C7 H7B 107.5 . . ?
C8 C7 C6 114.9(8) . . ?
C8 C7 H7A 108.5 . . ?
C8 C7 H7B 108.5 . . ?
C7 C8 H8A 108.8 . . ?
C7 C8 H8B 108.8 . . ?
C7 C8 C9 114.0(9) . . ?
H8A C8 H8B 107.7 . . ?
C9 C8 H8A 108.8 . . ?
C9 C8 H8B 108.8 . . ?
C8 C9 H9A 108.9 . . ?
C8 C9 H9B 108.9 . . ?
H9A C9 H9B 107.7 . . ?
C10 C9 C8 113.5(10) . . ?
C10 C9 H9A 108.9 . . ?
C10 C9 H9B 108.9 . . ?
C9 C10 H10U 108.5 . . ?
C9 C10 H10V 108.5 . . ?
C9 C10 C11 115.0(13) . . ?
H10U C10 H10V 107.5 . . ?
C11 C10 H10U 108.5 . . ?
C11 C10 H10V 108.5 . . ?
C10 C11 H11U 108.4 . . ?
C10 C11 H11V 108.4 . . ?
H11U C11 H11V 107.5 . . ?
C12 C11 C10 115.5(11) . . ?
C12 C11 H11U 108.4 . . ?
C12 C11 H11V 108.4 . . ?
C11 C12 H12U 108.8 . . ?
C11 C12 H12V 108.8 . . ?
C11 C12 C13 114.0(10) . . ?
H12U C12 H12V 107.7 . . ?
C13 C12 H12U 108.8 . . ?
C13 C12 H12V 108.8 . . ?
C12 C13 H13G 108.9 . . ?
C12 C13 H13H 108.9 . . ?
H13G C13 H13H 107.7 . . ?
C14 C13 C12 113.6(8) . . ?
C14 C13 H13G 108.9 . . ?
C14 C13 H13H 108.9 . . ?
C13 C14 H14A 109.0 . . ?
C13 C14 H14B 109.0 . . ?
H14A C14 H14B 107.8 . . ?
C15 C14 C13 112.9(7) . . ?
C15 C14 H14A 109.0 . . ?
C15 C14 H14B 109.0 . . ?
C14 C15 H15A 108.6 . . ?
C14 C15 H15B 108.6 . . ?
C14 C15 C16 114.7(6) . . ?
H15A C15 H15B 107.6 . . ?
C16 C15 H15A 108.6 . . ?
C16 C15 H15B 108.6 . . ?
P1 C16 H16A 109.0 . . ?
P1 C16 H16B 109.0 . . ?
C15 C16 P1 112.9(5) . . ?
C15 C16 H16A 109.0 . . ?
C15 C16 H16B 109.0 . . ?
H16A C16 H16B 107.8 . . ?
P2 C17 H17A 108.1 . . ?
P2 C17 H17B 108.1 . . ?
H17A C17 H17B 107.3 . . ?
C18 C17 P2 116.9(5) . . ?
C18 C17 H17A 108.1 . . ?
C18 C17 H17B 108.1 . . ?
C17 C18 H18A 109.1 . . ?
C17 C18 H18B 109.1 . . ?
H18A C18 H18B 107.9 . . ?
C19 C18 C17 112.3(6) . . ?
C19 C18 H18A 109.1 . . ?
C19 C18 H18B 109.1 . . ?
C18 C19 H19A 108.4 . . ?
C18 C19 H19B 108.4 . . ?
H19A C19 H19B 107.4 . . ?
C20 C19 C18 115.6(6) . . ?
C20 C19 H19A 108.4 . . ?
C20 C19 H19B 108.4 . . ?
C19 C20 H20A 108.7 . . ?
C19 C20 H20B 108.7 . . ?
H20A C20 H20B 107.6 . . ?
C21 C20 C19 114.1(6) . . ?
C21 C20 H20A 108.7 . . ?
C21 C20 H20B 108.7 . . ?
C20 C21 H21A 108.8 . . ?
C20 C21 H21B 108.8 . . ?
C20 C21 C22 113.9(6) . . ?
H21A C21 H21B 107.7 . . ?
C22 C21 H21A 108.8 . . ?
C22 C21 H21B 108.8 . . ?
C21 C22 H22A 108.1 . . ?
C21 C22 H22B 108.1 . . ?
H22A C22 H22B 107.3 . . ?
C23 C22 C21 116.7(7) . . ?
C23 C22 H22A 108.1 . . ?
C23 C22 H22B 108.1 . . ?
C22 C23 H23A 108.9 . . ?
C22 C23 H23B 108.9 . . ?
H23A C23 H23B 107.7 . . ?
C24 C23 C22 113.6(7) . . ?
C24 C23 H23A 108.9 . . ?
C24 C23 H23B 108.9 . . ?
C23 C24 H24A 108.9 . . ?
C23 C24 H24B 108.9 . . ?
C23 C24 C25 113.3(7) . . ?
H24A C24 H24B 107.7 . . ?
C25 C24 H24A 108.9 . . ?
C25 C24 H24B 108.9 . . ?
C24 C25 H25A 108.7 . . ?
C24 C25 H25B 108.7 . . ?
H25A C25 H25B 107.6 . . ?
C26 C25 C24 114.4(7) . . ?
C26 C25 H25A 108.7 . . ?
C26 C25 H25B 108.7 . . ?
C25 C26 H26A 109.0 . . ?
C25 C26 H26B 109.0 . . ?
C25 C26 C27 113.1(7) . . ?
H26A C26 H26B 107.8 . . ?
C27 C26 H26A 109.0 . . ?
C27 C26 H26B 109.0 . . ?
C26 C27 H27A 108.6 . . ?
C26 C27 H27B 108.6 . . ?
H27A C27 H27B 107.6 . . ?
C28 C27 C26 114.5(7) . . ?
C28 C27 H27A 108.6 . . ?
C28 C27 H27B 108.6 . . ?
C27 C28 H28A 108.8 . . ?
C27 C28 H28B 108.8 . . ?
H28A C28 H28B 107.7 . . ?
C29 C28 C27 113.7(7) . . ?
C29 C28 H28A 108.8 . . ?
C29 C28 H28B 108.8 . . ?
C28 C29 H29S 108.7 . . ?
C28 C29 H29T 108.7 . . ?
H29S C29 H29T 107.6 . . ?
C30 C29 C28 114.0(6) . . ?
C30 C29 H29S 108.7 . . ?
C30 C29 H29T 108.7 . . ?
P1 C30 H30U 109.0 . . ?
P1 C30 H30V 109.0 . . ?
C29 C30 P1 113.0(5) . . ?
C29 C30 H30U 109.0 . . ?
C29 C30 H30V 109.0 . . ?
H30U C30 H30V 107.8 . . ?
P2 C31 H31U 109.1 . . ?
P2 C31 H31V 109.1 . . ?
H31U C31 H31V 107.8 . . ?
C32 C31 P2 112.4(4) . . ?
C32 C31 H31U 109.1 . . ?
C32 C31 H31V 109.1 . . ?
C31 C32 H32U 109.2 . . ?
C31 C32 H32V 109.2 . . ?
H32U C32 H32V 107.9 . . ?
C33 C32 C31 112.1(6) . . ?
C33 C32 H32U 109.2 . . ?
C33 C32 H32V 109.2 . . ?
C32 C33 H33G 109.1 . . ?
C32 C33 H33H 109.1 . . ?
C32 C33 C34 112.4(6) . . ?
H33G C33 H33H 107.9 . . ?
C34 C33 H33G 109.1 . . ?
C34 C33 H33H 109.1 . . ?
C33 C34 H34A 108.2 . . ?
C33 C34 H34B 108.2 . . ?
C33 C34 C35 116.4(6) . . ?
H34A C34 H34B 107.3 . . ?
C35 C34 H34A 108.2 . . ?
C35 C34 H34B 108.2 . . ?
C34 C35 H35A 108.4 . . ?
C34 C35 H35B 108.4 . . ?
H35A C35 H35B 107.4 . . ?
C36 C35 C34 115.6(7) . . ?
C36 C35 H35A 108.4 . . ?
C36 C35 H35B 108.4 . . ?
C35 C36 H36A 109.0 . . ?
C35 C36 H36B 109.0 . . ?
H36A C36 H36B 107.8 . . ?
C37 C36 C35 112.8(7) . . ?
C37 C36 H36A 109.0 . . ?
C37 C36 H36B 109.0 . . ?
C36 C37 H37A 108.6 . . ?
C36 C37 H37B 108.6 . . ?
H37A C37 H37B 107.6 . . ?
C38 C37 C36 114.8(7) . . ?
C38 C37 H37A 108.6 . . ?
C38 C37 H37B 108.6 . . ?
C37 C38 H38A 108.6 . . ?
C37 C38 H38B 108.6 . . ?
C37 C38 C39 114.8(8) . . ?
H38A C38 H38B 107.5 . . ?
C39 C38 H38A 108.6 . . ?
C39 C38 H38B 108.6 . . ?
C38 C39 H39A 108.6 . . ?
C38 C39 H39B 108.6 . . ?
C38 C39 C40 114.5(7) . . ?
H39A C39 H39B 107.6 . . ?
C40 C39 H39A 108.6 . . ?
C40 C39 H39B 108.6 . . ?
C39 C40 H40A 108.7 . . ?
C39 C40 H40B 108.7 . . ?
H40A C40 H40B 107.6 . . ?
C41 C40 C39 114.0(7) . . ?
C41 C40 H40A 108.7 . . ?
C41 C40 H40B 108.7 . . ?
C40 C41 H41A 108.3 . . ?
C40 C41 H41B 108.3 . . ?
C40 C41 C42 115.8(7) . . ?
H41A C41 H41B 107.4 . . ?
C42 C41 H41A 108.3 . . ?
C42 C41 H41B 108.3 . . ?
C41 C42 H42A 108.5 . . ?
C41 C42 H42B 108.5 . . ?
C41 C42 C43 115.0(6) . . ?
H42A C42 H42B 107.5 . . ?
C43 C42 H42A 108.5 . . ?
C43 C42 H42B 108.5 . . ?
C42 C43 H43A 109.1 . . ?
C42 C43 H43B 109.1 . . ?
C42 C43 C44 112.4(6) . . ?
H43A C43 H43B 107.9 . . ?
C44 C43 H43A 109.1 . . ?
C44 C43 H43B 109.1 . . ?
P1 C44 H44A 107.8 . . ?
P1 C44 H44B 107.8 . . ?
C43 C44 P1 117.8(5) . . ?
C43 C44 H44A 107.8 . . ?
C43 C44 H44B 107.8 . . ?
H44A C44 H44B 107.2 . . ?
P3 Pt2 P4 177.07(7) . . ?
P3 Pt2 Cl2 92.29(7) . . ?
P4 Pt2 Cl2 88.21(7) . . ?
C45 Pt2 P3 88.1(2) . . ?
C45 Pt2 P4 91.6(2) . . ?
C45 Pt2 Cl2 176.6(3) . . ?
C47 P3 Pt2 116.5(2) . . ?
C47 P3 C61 104.6(4) . . ?
C47 P3 C75 104.2(4) . . ?
C61 P3 Pt2 111.3(3) . . ?
C75 P3 Pt2 112.9(3) . . ?
C75 P3 C61 106.5(4) . . ?
C60 P4 Pt2 112.6(3) . . ?
C60 P4 C74 104.5(3) . . ?
C74 P4 Pt2 114.8(3) . . ?
C88 P4 Pt2 112.5(3) . . ?
C88 P4 C60 104.7(4) . . ?
C88 P4 C74 106.9(4) . . ?
Pt2 C45 H45A 107.3 . . ?
Pt2 C45 H45B 107.3 . . ?
H45A C45 H45B 106.9 . . ?
C46 C45 Pt2 120.2(7) . . ?
C46 C45 H45A 107.3 . . ?
C46 C45 H45B 107.3 . . ?
C45 C46 H46A 110.4 . . ?
C45 C46 H46B 108.2 . . ?
C45 C46 H46C 109.9 . . ?
H46A C46 H46B 109.5 . . ?
H46A C46 H46C 109.5 . . ?
H46B C46 H46C 109.5 . . ?
P3 C47 H47A 108.2 . . ?
P3 C47 H47B 108.2 . . ?
H47A C47 H47B 107.3 . . ?
C48 C47 P3 116.5(5) . . ?
C48 C47 H47A 108.2 . . ?
C48 C47 H47B 108.2 . . ?
C47 C48 H48A 109.0 . . ?
C47 C48 H48B 109.0 . . ?
H48A C48 H48B 107.8 . . ?
C49 C48 C47 112.8(7) . . ?
C49 C48 H48A 109.0 . . ?
C49 C48 H48B 109.0 . . ?
C48 C49 H49A 108.2 . . ?
C48 C49 H49B 108.2 . . ?
H49A C49 H49B 107.4 . . ?
C50 C49 C48 116.2(7) . . ?
C50 C49 H49A 108.2 . . ?
C50 C49 H49B 108.2 . . ?
C49 C50 H50A 108.6 . . ?
C49 C50 H50B 108.6 . . ?
C49 C50 C51 114.5(8) . . ?
H50A C50 H50B 107.6 . . ?
C51 C50 H50A 108.6 . . ?
C51 C50 H50B 108.6 . . ?
C50 C51 H51A 108.5 . . ?
C50 C51 H51B 108.5 . . ?
H51A C51 H51B 107.5 . . ?
C52 C51 C50 115.0(8) . . ?
C52 C51 H51A 108.5 . . ?
C52 C51 H51B 108.5 . . ?
C51 C52 H52A 108.7 . . ?
C51 C52 H52B 108.7 . . ?
C51 C52 C53 114.4(8) . . ?
H52A C52 H52B 107.6 . . ?
C53 C52 H52A 108.7 . . ?
C53 C52 H52B 108.7 . . ?
C52 C53 H53A 108.3 . . ?
C52 C53 H53B 108.3 . . ?
H53A C53 H53B 107.4 . . ?
C54 C53 C52 115.8(10) . . ?
C54 C53 H53A 108.3 . . ?
C54 C53 H53B 108.3 . . ?
C53 C54 H54A 108.4 . . ?
C53 C54 H54B 108.4 . . ?
C53 C54 C55 115.3(9) . . ?
H54A C54 H54B 107.5 . . ?
C55 C54 H54A 108.4 . . ?
C55 C54 H54B 108.4 . . ?
C54 C55 H55A 108.6 . . ?
C54 C55 H55B 108.6 . . ?
C54 C55 C56 114.7(8) . . ?
H55A C55 H55B 107.6 . . ?
C56 C55 H55A 108.6 . . ?
C56 C55 H55B 108.6 . . ?
C55 C56 H56A 108.6 . . ?
C55 C56 H56B 108.6 . . ?
H56A C56 H56B 107.6 . . ?
C57 C56 C55 114.8(7) . . ?
C57 C56 H56A 108.6 . . ?
C57 C56 H56B 108.6 . . ?
C56 C57 H57A 108.6 . . ?
C56 C57 H57B 108.6 . . ?
C56 C57 C58 114.7(7) . . ?
H57A C57 H57B 107.6 . . ?
C58 C57 H57A 108.6 . . ?
C58 C57 H57B 108.6 . . ?
C57 C58 H58A 108.5 . . ?
C57 C58 H58B 108.5 . . ?
H58A C58 H58B 107.5 . . ?
C59 C58 C57 115.1(7) . . ?
C59 C58 H58A 108.5 . . ?
C59 C58 H58B 108.5 . . ?
C58 C59 H59A 108.5 . . ?
C58 C59 H59B 108.5 . . ?
C58 C59 C60 115.0(7) . . ?
H59A C59 H59B 107.5 . . ?
C60 C59 H59A 108.5 . . ?
C60 C59 H59B 108.5 . . ?
P4 C60 H60A 109.2 . . ?
P4 C60 H60B 109.2 . . ?
C59 C60 P4 112.2(5) . . ?
C59 C60 H60A 109.2 . . ?
C59 C60 H60B 109.2 . . ?
H60A C60 H60B 107.9 . . ?
P3 C61 H61A 109.6 . . ?
P3 C61 H61B 109.6 . . ?
H61A C61 H61B 108.1 . . ?
C62 C61 P3 110.2(5) . . ?
C62 C61 H61A 109.6 . . ?
C62 C61 H61B 109.6 . . ?
C61 C62 H62A 108.5 . . ?
C61 C62 H62B 108.5 . . ?
H62A C62 H62B 107.5 . . ?
C63 C62 C61 115.1(7) . . ?
C63 C62 H62A 108.5 . . ?
C63 C62 H62B 108.5 . . ?
C62 C63 H63A 108.7 . . ?
C62 C63 H63B 108.7 . . ?
C62 C63 C64 114.2(8) . . ?
H63A C63 H63B 107.6 . . ?
C64 C63 H63A 108.7 . . ?
C64 C63 H63B 108.7 . . ?
C63 C64 H64A 108.3 . . ?
C63 C64 H64B 108.3 . . ?
C63 C64 C65 116.1(8) . . ?
H64A C64 H64B 107.4 . . ?
C65 C64 H64A 108.3 . . ?
C65 C64 H64B 108.3 . . ?
C64 C65 H65A 108.6 . . ?
C64 C65 H65B 108.6 . . ?
H65A C65 H65B 107.5 . . ?
C66 C65 C64 114.8(8) . . ?
C66 C65 H65A 108.6 . . ?
C66 C65 H65B 108.6 . . ?
C65 C66 H66A 108.6 . . ?
C65 C66 H66B 108.6 . . ?
C65 C66 C67 114.4(7) . . ?
H66A C66 H66B 107.6 . . ?
C67 C66 H66A 108.6 . . ?
C67 C66 H66B 108.6 . . ?
C66 C67 H67A 108.9 . . ?
C66 C67 H67B 108.9 . . ?
H67A C67 H67B 107.7 . . ?
C68 C67 C66 113.5(8) . . ?
C68 C67 H67A 108.9 . . ?
C68 C67 H67B 108.9 . . ?
C67 C68 H68A 108.3 . . ?
C67 C68 H68B 108.3 . . ?
C67 C68 C69 115.8(8) . . ?
H68A C68 H68B 107.4 . . ?
C69 C68 H68A 108.3 . . ?
C69 C68 H68B 108.3 . . ?
C68 C69 H69A 108.3 . . ?
C68 C69 H69B 108.3 . . ?
C68 C69 C70 115.7(8) . . ?
H69A C69 H69B 107.4 . . ?
C70 C69 H69A 108.3 . . ?
C70 C69 H69B 108.3 . . ?
C69 C70 H70A 108.6 . . ?
C69 C70 H70B 108.6 . . ?
H70A C70 H70B 107.5 . . ?
C71 C70 C69 114.9(8) . . ?
C71 C70 H70A 108.6 . . ?
C71 C70 H70B 108.6 . . ?
C70 C71 H71A 108.5 . . ?
C70 C71 H71B 108.5 . . ?
C70 C71 C72 115.0(8) . . ?
H71A C71 H71B 107.5 . . ?
C72 C71 H71A 108.5 . . ?
C72 C71 H71B 108.5 . . ?
C71 C72 H72A 108.4 . . ?
C71 C72 H72B 108.4 . . ?
C71 C72 C73 115.5(7) . . ?
H72A C72 H72B 107.5 . . ?
C73 C72 H72A 108.4 . . ?
C73 C72 H72B 108.4 . . ?
C72 C73 H73A 109.2 . . ?
C72 C73 H73B 109.2 . . ?
H73A C73 H73B 107.9 . . ?
C74 C73 C72 111.8(7) . . ?
C74 C73 H73A 109.2 . . ?
C74 C73 H73B 109.2 . . ?
P4 C74 H74A 107.6 . . ?
P4 C74 H74B 107.6 . . ?
C73 C74 P4 118.7(6) . . ?
C73 C74 H74A 107.7 . . ?
C73 C74 H74B 107.6 . . ?
H74A C74 H74B 107.1 . . ?
P3 C75 H75A 108.9 . . ?
P3 C75 H75B 108.9 . . ?
H75A C75 H75B 107.7 . . ?
C76 C75 P3 113.4(6) . . ?
C76 C75 H75A 108.9 . . ?
C76 C75 H75B 108.9 . . ?
C75 C76 H76A 108.5 . . ?
C75 C76 H76B 108.5 . . ?
C75 C76 C77 115.2(7) . . ?
H76A C76 H76B 107.5 . . ?
C77 C76 H76A 108.5 . . ?
C77 C76 H76B 108.5 . . ?
C76 C77 H77A 109.1 . . ?
C76 C77 H77B 109.1 . . ?
C76 C77 C78 112.6(7) . . ?
H77A C77 H77B 107.8 . . ?
C78 C77 H77A 109.1 . . ?
C78 C77 H77B 109.1 . . ?
C77 C78 H78A 108.8 . . ?
C77 C78 H78B 108.8 . . ?
H78A C78 H78B 107.6 . . ?
C79 C78 C77 114.0(7) . . ?
C79 C78 H78A 108.8 . . ?
C79 C78 H78B 108.8 . . ?
C78 C79 H79A 108.4 . . ?
C78 C79 H79B 108.4 . . ?
H79A C79 H79B 107.4 . . ?
C80 C79 C78 115.6(8) . . ?
C80 C79 H79A 108.4 . . ?
C80 C79 H79B 108.4 . . ?
C79 C80 H80A 107.6 . . ?
C79 C80 H80B 107.6 . . ?
C79 C80 C81 119.0(9) . . ?
H80A C80 H80B 107.0 . . ?
C81 C80 H80A 107.6 . . ?
C81 C80 H80B 107.6 . . ?
C80 C81 H81A 108.6 . . ?
C80 C81 H81B 108.6 . . ?
H81A C81 H81B 107.6 . . ?
C82 C81 C80 114.4(10) . . ?
C82 C81 H81A 108.6 . . ?
C82 C81 H81B 108.6 . . ?
C81 C82 H82A 109.0 . . ?
C81 C82 H82B 109.0 . . ?
C81 C82 C83 112.8(11) . . ?
H82A C82 H82B 107.8 . . ?
C83 C82 H82A 109.0 . . ?
C83 C82 H82B 109.0 . . ?
C82 C83 H83A 108.1 . . ?
C82 C83 H83B 108.1 . . ?
C82 C83 C84 116.9(12) . . ?
H83A C83 H83B 107.3 . . ?
C84 C83 H83A 108.1 . . ?
C84 C83 H83B 108.1 . . ?
C83 C84 H84A 107.0 . . ?
C83 C84 H84B 107.0 . . ?
H84A C84 H84B 106.7 . . ?
C85 C84 C83 121.4(18) . . ?
C85 C84 H84A 107.0 . . ?
C85 C84 H84B 107.0 . . ?
C84 C85 H85A 104.9 . . ?
C84 C85 H85B 104.9 . . ?
C84 C85 C86 129.7(17) . . ?
H85A C85 H85B 105.8 . . ?
C86 C85 H85A 104.9 . . ?
C86 C85 H85B 104.9 . . ?
C85 C86 H86A 109.1 . . ?
C85 C86 H86B 109.1 . . ?
H86A C86 H86B 107.9 . . ?
C87 C86 C85 112.3(11) . . ?
C87 C86 H86A 109.1 . . ?
C87 C86 H86B 109.1 . . ?
C86 C87 H87A 109.0 . . ?
C86 C87 H87B 109.0 . . ?
C86 C87 C88 112.9(9) . . ?
H87A C87 H87B 107.8 . . ?
C88 C87 H87A 109.0 . . ?
C88 C87 H87B 109.0 . . ?
P4 C88 H88A 109.1 . . ?
P4 C88 H88B 109.1 . . ?
C87 C88 P4 112.4(6) . . ?
C87 C88 H88A 109.1 . . ?
C87 C88 H88B 109.1 . . ?
H88A C88 H88B 107.9 . . ?
P5 Pt3 P6 172.97(9) . . ?
P5 Pt3 Cl3 90.03(9) . . ?
P6 Pt3 Cl3 91.85(8) . . ?
C89 Pt3 P5 91.5(2) . . ?
C89 Pt3 P6 87.1(2) . . ?
C89 Pt3 Cl3 176.0(3) . . ?
C91 P5 Pt3 105.1(7) . . ?
C105 P5 Pt3 138.3(9) . . ?
C105 P5 C91 100.1(9) . . ?
C105 P5 C119 105.5(15) . . ?
C119 P5 Pt3 109.4(13) . . ?
C119 P5 C91 84.7(10) . . ?
C291 P5 Pt3 116.1(4) . . ?
C291 P5 C305 102.9(5) . . ?
C305 P5 Pt3 109.1(3) . . ?
C319 P5 Pt3 115.8(7) . . ?
C319 P5 C291 108.2(7) . . ?
C319 P5 C305 103.1(7) . . ?
C104 P6 Pt3 120(2) . . ?
C104 P6 C118 104(2) . . ?
C104 P6 C132 110(2) . . ?
C118 P6 Pt3 109.1(16) . . ?
C132 P6 Pt3 113.4(12) . . ?
C132 P6 C118 98.3(17) . . ?
C304 P6 Pt3 115.7(10) . . ?
C318 P6 Pt3 110.6(9) . . ?
C318 P6 C304 102.8(10) . . ?
C318 P6 C332 108.0(9) . . ?
C332 P6 Pt3 115.9(6) . . ?
C332 P6 C304 102.7(10) . . ?
Pt3 C89 H89A 109.2 . . ?
Pt3 C89 H89B 109.2 . . ?
H89A C89 H89B 107.9 . . ?
C90 C89 Pt3 112.1(6) . . ?
C90 C89 H89A 109.2 . . ?
C90 C89 H89B 109.2 . . ?
C89 C90 H90A 109.5 . . ?
C89 C90 H90B 109.5 . . ?
C89 C90 H90C 109.5 . . ?
H90A C90 H90B 109.5 . . ?
H90A C90 H90C 109.5 . . ?
H90B C90 H90C 109.5 . . ?
P5 C91 H91A 110.4 . . ?
P5 C91 H91B 110.4 . . ?
H91A C91 H91B 108.6 . . ?
C92 C91 P5 106.7(11) . . ?
C92 C91 H91A 110.4 . . ?
C92 C91 H91B 110.4 . . ?
C91 C92 H92A 110.1 . . ?
C91 C92 H92B 110.1 . . ?
C91 C92 C93 108.2(8) . . ?
H92A C92 H92B 108.4 . . ?
C93 C92 H92A 110.1 . . ?
C93 C92 H92B 110.1 . . ?
C92 C93 H93A 110.0 . . ?
C92 C93 H93B 110.0 . . ?
H93A C93 H93B 108.3 . . ?
C94 C93 C92 108.7(9) . . ?
C94 C93 H93A 110.0 . . ?
C94 C93 H93B 110.0 . . ?
C93 C94 H94A 109.1 . . ?
C93 C94 H94B 109.1 . . ?
H94A C94 H94B 107.8 . . ?
C95 C94 C93 112.6(10) . . ?
C95 C94 H94A 109.1 . . ?
C95 C94 H94B 109.1 . . ?
C94 C95 H95A 109.2 . . ?
C94 C95 H95B 109.2 . . ?
C94 C95 C96 112.1(9) . . ?
H95A C95 H95B 107.9 . . ?
C96 C95 H95A 109.2 . . ?
C96 C95 H95B 109.2 . . ?
C95 C96 H96A 109.7 . . ?
C95 C96 H96B 109.7 . . ?
C95 C96 C97 109.6(9) . . ?
H96A C96 H96B 108.2 . . ?
C97 C96 H96A 109.7 . . ?
C97 C96 H96B 109.7 . . ?
C96 C97 H97A 109.3 . . ?
C96 C97 H97B 109.3 . . ?
H97A C97 H97B 107.9 . . ?
C98 C97 C96 111.7(9) . . ?
C98 C97 H97A 109.3 . . ?
C98 C97 H97B 109.3 . . ?
C97 C98 H98A 108.5 . . ?
C97 C98 H98B 108.5 . . ?
C97 C98 C99 115.0(10) . . ?
H98A C98 H98B 107.5 . . ?
C99 C98 H98A 108.5 . . ?
C99 C98 H98B 108.5 . . ?
C98 C99 H99A 109.1 . . ?
C98 C99 H99B 109.1 . . ?
H99A C99 H99B 107.8 . . ?
C100 C99 C98 112.7(9) . . ?
C100 C99 H99A 109.1 . . ?
C100 C99 H99B 109.1 . . ?
C99 C100 H10A 108.9 . . ?
C99 C100 H10B 108.9 . . ?
H10A C100 H10B 107.7 . . ?
C101 C100 C99 113.5(9) . . ?
C101 C100 H10A 108.9 . . ?
C101 C100 H10B 108.9 . . ?
C100 C101 H10C 109.4 . . ?
C100 C101 H10D 109.4 . . ?
C100 C101 C102 111.4(9) . . ?
H10C C101 H10D 108.0 . . ?
C102 C101 H10C 109.4 . . ?
C102 C101 H10D 109.4 . . ?
C101 C102 H10E 109.6 . . ?
C101 C102 H10F 109.6 . . ?
C101 C102 C103 110.4(9) . . ?
H10E C102 H10F 108.1 . . ?
C103 C102 H10E 109.6 . . ?
C103 C102 H10F 109.6 . . ?
C102 C103 H10G 109.7 . . ?
C102 C103 H10H 109.7 . . ?
H10G C103 H10H 108.2 . . ?
C104 C103 C102 109.6(8) . . ?
C104 C103 H10G 109.7 . . ?
C104 C103 H10H 109.7 . . ?
P6 C104 H10I 110.0 . . ?
P6 C104 H10J 110.0 . . ?
C103 C104 P6 108(3) . . ?
C103 C104 H10I 110.0 . . ?
C103 C104 H10J 110.0 . . ?
H10I C104 H10J 108.4 . . ?
P5 C105 H10K 111.4 . . ?
P5 C105 H10L 111.4 . . ?
H10K C105 H10L 109.3 . . ?
C106 C105 P5 101.7(13) . . ?
C106 C105 H10K 111.4 . . ?
C106 C105 H10L 111.4 . . ?
C105 C106 H10M 109.4 . . ?
C105 C106 H10N 109.4 . . ?
C105 C106 C107 111.3(8) . . ?
H10M C106 H10N 108.0 . . ?
C107 C106 H10M 109.4 . . ?
C107 C106 H10N 109.4 . . ?
C106 C107 H10O 109.7 . . ?
C106 C107 H10P 109.7 . . ?
C106 C107 C108 109.8(8) . . ?
H10O C107 H10P 108.2 . . ?
C108 C107 H10O 109.7 . . ?
C108 C107 H10P 109.7 . . ?
C107 C108 H10Q 109.3 . . ?
C107 C108 H10R 109.3 . . ?
H10Q C108 H10R 108.0 . . ?
C109 C108 C107 111.4(8) . . ?
C109 C108 H10Q 109.3 . . ?
C109 C108 H10R 109.3 . . ?
C108 C109 H10S 109.3 . . ?
C108 C109 H10T 109.3 . . ?
C108 C109 C110 111.6(8) . . ?
H10S C109 H10T 108.0 . . ?
C110 C109 H10S 109.3 . . ?
C110 C109 H10T 109.3 . . ?
C109 C110 H11A 109.3 . . ?
C109 C110 H11B 109.3 . . ?
H11A C110 H11B 108.0 . . ?
C111 C110 C109 111.4(8) . . ?
C111 C110 H11A 109.3 . . ?
C111 C110 H11B 109.3 . . ?
C110 C111 H11C 109.4 . . ?
C110 C111 H11D 109.4 . . ?
H11C C111 H11D 108.0 . . ?
C112 C111 C110 111.2(9) . . ?
C112 C111 H11C 109.4 . . ?
C112 C111 H11D 109.4 . . ?
C111 C112 H11E 109.2 . . ?
C111 C112 H11F 109.2 . . ?
C111 C112 C113 112.2(9) . . ?
H11E C112 H11F 107.9 . . ?
C113 C112 H11E 109.2 . . ?
C113 C112 H11F 109.2 . . ?
C112 C113 H11G 109.4 . . ?
C112 C113 H11H 109.4 . . ?
C112 C113 C114 111.3(9) . . ?
H11G C113 H11H 108.0 . . ?
C114 C113 H11G 109.4 . . ?
C114 C113 H11H 109.4 . . ?
C113 C114 H11I 110.0 . . ?
C113 C114 H11J 110.0 . . ?
C113 C114 C115 108.3(9) . . ?
H11I C114 H11J 108.4 . . ?
C115 C114 H11I 110.0 . . ?
C115 C114 H11J 110.0 . . ?
C114 C115 H11K 109.8 . . ?
C114 C115 H11L 109.8 . . ?
H11K C115 H11L 108.3 . . ?
C116 C115 C114 109.3(9) . . ?
C116 C115 H11K 109.8 . . ?
C116 C115 H11L 109.8 . . ?
C115 C116 H11M 109.6 . . ?
C115 C116 H11N 109.6 . . ?
C115 C116 C117 110.2(9) . . ?
H11M C116 H11N 108.1 . . ?
C117 C116 H11M 109.6 . . ?
C117 C116 H11N 109.6 . . ?
C116 C117 H11O 109.6 . . ?
C116 C117 H11P 109.6 . . ?
H11O C117 H11P 108.1 . . ?
C118 C117 C116 110.5(9) . . ?
C118 C117 H11O 109.6 . . ?
C118 C117 H11P 109.6 . . ?
P6 C118 H11Q 109.7 . . ?
P6 C118 H11R 109.7 . . ?
C117 C118 P6 110(3) . . ?
C117 C118 H11Q 109.7 . . ?
C117 C118 H11R 109.7 . . ?
H11Q C118 H11R 108.2 . . ?
P5 C119 H11S 109.5 . . ?
P5 C119 H11T 109.5 . . ?
H11S C119 H11T 108.1 . . ?
C120 C119 P5 110.6(18) . . ?
C120 C119 H11S 109.5 . . ?
C120 C119 H11T 109.5 . . ?
C119 C120 H12A 109.7 . . ?
C119 C120 H12B 109.7 . . ?
H12A C120 H12B 108.2 . . ?
C121 C120 C119 110.0(8) . . ?
C121 C120 H12A 109.7 . . ?
C121 C120 H12B 109.7 . . ?
C120 C121 H12C 109.4 . . ?
C120 C121 H12D 109.4 . . ?
H12C C121 H12D 108.0 . . ?
C122 C121 C120 111.3(8) . . ?
C122 C121 H12C 109.4 . . ?
C122 C121 H12D 109.4 . . ?
C121 C122 H12E 109.3 . . ?
C121 C122 H12F 109.3 . . ?
H12E C122 H12F 107.9 . . ?
C123 C122 C121 111.7(8) . . ?
C123 C122 H12E 109.3 . . ?
C123 C122 H12F 109.3 . . ?
C122 C123 H12G 109.2 . . ?
C122 C123 H12H 109.2 . . ?
C122 C123 C124 112.0(8) . . ?
H12G C123 H12H 107.9 . . ?
C124 C123 H12G 109.2 . . ?
C124 C123 H12H 109.2 . . ?
C123 C124 H12I 109.8 . . ?
C123 C124 H12J 109.8 . . ?
C123 C124 C125 109.5(8) . . ?
H12I C124 H12J 108.2 . . ?
C125 C124 H12I 109.8 . . ?
C125 C124 H12J 109.8 . . ?
C124 C125 H12K 109.5 . . ?
C124 C125 H12L 109.5 . . ?
H12K C125 H12L 108.0 . . ?
C126 C125 C124 110.9(8) . . ?
C126 C125 H12K 109.5 . . ?
C126 C125 H12L 109.5 . . ?
C125 C126 H12M 109.4 . . ?
C125 C126 H12N 109.4 . . ?
C125 C126 C127 111.4(8) . . ?
H12M C126 H12N 108.0 . . ?
C127 C126 H12M 109.4 . . ?
C127 C126 H12N 109.4 . . ?
C126 C127 H12O 109.5 . . ?
C126 C127 H12P 109.5 . . ?
C126 C127 C128 110.9(8) . . ?
H12O C127 H12P 108.0 . . ?
C128 C127 H12O 109.5 . . ?
C128 C127 H12P 109.5 . . ?
C127 C128 H12Q 109.6 . . ?
C127 C128 H12R 109.6 . . ?
H12Q C128 H12R 108.1 . . ?
C129 C128 C127 110.3(8) . . ?
C129 C128 H12Q 109.6 . . ?
C129 C128 H12R 109.6 . . ?
C128 C129 H12S 109.6 . . ?
C128 C129 H12T 109.6 . . ?
H12S C129 H12T 108.1 . . ?
C130 C129 C128 110.5(8) . . ?
C130 C129 H12S 109.6 . . ?
C130 C129 H12T 109.6 . . ?
C129 C130 H13A 109.5 . . ?
C129 C130 H13B 109.5 . . ?
H13A C130 H13B 108.1 . . ?
C131 C130 C129 110.9(8) . . ?
C131 C130 H13A 109.5 . . ?
C131 C130 H13B 109.5 . . ?
C130 C131 H13C 109.6 . . ?
C130 C131 H13D 109.6 . . ?
C130 C131 C132 110.2(8) . . ?
H13C C131 H13D 108.1 . . ?
C132 C131 H13C 109.6 . . ?
C132 C131 H13D 109.6 . . ?
P6 C132 H13E 104.2 . . ?
P6 C132 H13F 110.6 . . ?
C131 C132 P6 108(2) . . ?
C131 C132 H13E 87.2 . . ?
C131 C132 H13F 134.1 . . ?
H13E C132 H13F 106.5 . . ?
P5 C291 H29A 109.8 . . ?
P5 C291 H29B 109.8 . . ?
H29A C291 H29B 108.2 . . ?
C292 C291 P5 109.5(8) . . ?
C292 C291 H29A 109.8 . . ?
C292 C291 H29B 109.8 . . ?
C291 C292 H29C 109.2 . . ?
C291 C292 H29D 109.2 . . ?
C291 C292 C293 111.9(10) . . ?
H29C C292 H29D 107.9 . . ?
C293 C292 H29C 109.2 . . ?
C293 C292 H29D 109.2 . . ?
C292 C293 H29E 109.6 . . ?
C292 C293 H29F 109.6 . . ?
H29E C293 H29F 108.1 . . ?
C294 C293 C292 110.5(11) . . ?
C294 C293 H29E 109.6 . . ?
C294 C293 H29F 109.6 . . ?
C293 C294 H29G 108.4 . . ?
C293 C294 H29H 108.4 . . ?
H29G C294 H29H 107.4 . . ?
C295 C294 C293 115.7(11) . . ?
C295 C294 H29G 108.4 . . ?
C295 C294 H29H 108.4 . . ?
C294 C295 H29I 107.5 . . ?
C294 C295 H29J 107.5 . . ?
C294 C295 C296 119.5(13) . . ?
H29I C295 H29J 107.0 . . ?
C296 C295 H29I 107.5 . . ?
C296 C295 H29J 107.5 . . ?
C295 C296 H29K 109.4 . . ?
C295 C296 H29L 109.4 . . ?
C295 C296 C297 111.0(12) . . ?
H29K C296 H29L 108.0 . . ?
C297 C296 H29K 109.4 . . ?
C297 C296 H29L 109.4 . . ?
C296 C297 H29M 108.9 . . ?
C296 C297 H29N 108.9 . . ?
H29M C297 H29N 107.7 . . ?
C298 C297 C296 113.4(13) . . ?
C298 C297 H29M 108.9 . . ?
C298 C297 H29N 108.9 . . ?
C297 C298 H29O 105.3 . . ?
C297 C298 H29P 105.3 . . ?
C297 C298 C299 128.0(16) . . ?
H29O C298 H29P 106.0 . . ?
C299 C298 H29O 105.3 . . ?
C299 C298 H29P 105.3 . . ?
C298 C299 H29Q 109.5 . . ?
C298 C299 H29R 109.5 . . ?
H29Q C299 H29R 108.1 . . ?
C300 C299 C298 110.5(14) . . ?
C300 C299 H29Q 109.5 . . ?
C300 C299 H29R 109.5 . . ?
C299 C300 H30A 105.0 . . ?
C299 C300 H30B 105.0 . . ?
H30A C300 H30B 105.8 . . ?
C301 C300 C299 129.2(17) . . ?
C301 C300 H30A 105.0 . . ?
C301 C300 H30B 105.0 . . ?
C300 C301 H30C 110.4 . . ?
C300 C301 H30D 110.4 . . ?
C300 C301 C302 106.7(13) . . ?
H30C C301 H30D 108.6 . . ?
C302 C301 H30C 110.4 . . ?
C302 C301 H30D 110.4 . . ?
C301 C302 H30E 107.5 . . ?
C301 C302 H30F 107.5 . . ?
C301 C302 C303 119.2(14) . . ?
H30E C302 H30F 107.0 . . ?
C303 C302 H30E 107.5 . . ?
C303 C302 H30F 107.5 . . ?
C302 C303 H30G 110.6 . . ?
C302 C303 H30H 110.6 . . ?
H30G C303 H30H 108.8 . . ?
C304 C303 C302 105.6(11) . . ?
C304 C303 H30G 110.6 . . ?
C304 C303 H30H 110.6 . . ?
P6 C304 H30I 108.6 . . ?
P6 C304 H30J 108.6 . . ?
C303 C304 P6 114.8(14) . . ?
C303 C304 H30I 108.6 . . ?
C303 C304 H30J 108.6 . . ?
H30I C304 H30J 107.6 . . ?
P5 C305 H30K 108.3 . . ?
P5 C305 H30L 108.3 . . ?
H30K C305 H30L 107.4 . . ?
C306 C305 P5 115.8(7) . . ?
C306 C305 H30K 108.3 . . ?
C306 C305 H30L 108.3 . . ?
C305 C306 H30M 109.2 . . ?
C305 C306 H30N 109.2 . . ?
C305 C306 C307 112.2(9) . . ?
H30M C306 H30N 107.9 . . ?
C307 C306 H30M 109.2 . . ?
C307 C306 H30N 109.2 . . ?
C306 C307 H30O 108.8 . . ?
C306 C307 H30P 108.8 . . ?
H30O C307 H30P 107.7 . . ?
C308 C307 C306 113.8(10) . . ?
C308 C307 H30O 108.8 . . ?
C308 C307 H30P 108.8 . . ?
C307 C308 H30Q 109.3 . . ?
C307 C308 H30R 109.3 . . ?
H30Q C308 H30R 108.0 . . ?
C309 C308 C307 111.6(10) . . ?
C309 C308 H30Q 109.3 . . ?
C309 C308 H30R 109.3 . . ?
C308 C309 H30S 108.4 . . ?
C308 C309 H30T 108.4 . . ?
C308 C309 C310 115.4(10) . . ?
H30S C309 H30T 107.5 . . ?
C310 C309 H30S 108.4 . . ?
C310 C309 H30T 108.4 . . ?
C309 C310 H31A 108.3 . . ?
C309 C310 H31B 108.3 . . ?
H31A C310 H31B 107.4 . . ?
C311 C310 C309 116.1(11) . . ?
C311 C310 H31A 108.3 . . ?
C311 C310 H31B 108.3 . . ?
C310 C311 H31C 109.1 . . ?
C310 C311 H31D 109.1 . . ?
H31C C311 H31D 107.9 . . ?
C312 C311 C310 112.3(11) . . ?
C312 C311 H31C 109.1 . . ?
C312 C311 H31D 109.1 . . ?
C311 C312 H31E 109.5 . . ?
C311 C312 H31F 109.5 . . ?
C311 C312 C313 110.7(12) . . ?
H31E C312 H31F 108.1 . . ?
C313 C312 H31E 109.5 . . ?
C313 C312 H31F 109.5 . . ?
C312 C313 H31G 108.5 . . ?
C312 C313 H31H 108.5 . . ?
C312 C313 C314 114.9(14) . . ?
H31G C313 H31H 107.5 . . ?
C314 C313 H31G 108.5 . . ?
C314 C313 H31H 108.5 . . ?
C313 C314 H31I 112.1 . . ?
C313 C314 H31J 112.1 . . ?
C313 C314 C315 98.5(12) . . ?
H31I C314 H31J 109.7 . . ?
C315 C314 H31I 112.1 . . ?
C315 C314 H31J 112.1 . . ?
C314 C315 H31K 110.0 . . ?
C314 C315 H31L 110.0 . . ?
H31K C315 H31L 108.4 . . ?
C316 C315 C314 108.4(14) . . ?
C316 C315 H31K 110.0 . . ?
C316 C315 H31L 110.0 . . ?
C315 C316 H31M 109.4 . . ?
C315 C316 H31N 109.4 . . ?
C315 C316 C317 111.3(13) . . ?
H31M C316 H31N 108.0 . . ?
C317 C316 H31M 109.4 . . ?
C317 C316 H31N 109.4 . . ?
C316 C317 H31O 109.2 . . ?
C316 C317 H31P 109.2 . . ?
H31O C317 H31P 107.9 . . ?
C318 C317 C316 112.1(12) . . ?
C318 C317 H31O 109.2 . . ?
C318 C317 H31P 109.2 . . ?
P6 C318 H31Q 108.8 . . ?
P6 C318 H31R 108.8 . . ?
C317 C318 P6 114.0(14) . . ?
C317 C318 H31Q 108.8 . . ?
C317 C318 H31R 108.8 . . ?
H31Q C318 H31R 107.7 . . ?
P5 C319 H31S 108.5 . . ?
P5 C319 H31T 108.5 . . ?
H31S C319 H31T 107.5 . . ?
C320 C319 P5 115.3(10) . . ?
C320 C319 H31S 108.5 . . ?
C320 C319 H31T 108.5 . . ?
C319 C320 H32A 108.8 . . ?
C319 C320 H32B 108.8 . . ?
H32A C320 H32B 107.7 . . ?
C321 C320 C319 113.9(8) . . ?
C321 C320 H32A 108.8 . . ?
C321 C320 H32B 108.8 . . ?
C320 C321 H32C 108.4 . . ?
C320 C321 H32D 108.4 . . ?
H32C C321 H32D 107.5 . . ?
C322 C321 C320 115.3(9) . . ?
C322 C321 H32C 108.4 . . ?
C322 C321 H32D 108.4 . . ?
C321 C322 H32E 108.2 . . ?
C321 C322 H32F 108.2 . . ?
H32E C322 H32F 107.3 . . ?
C323 C322 C321 116.4(10) . . ?
C323 C322 H32E 108.2 . . ?
C323 C322 H32F 108.2 . . ?
C322 C323 H32G 108.3 . . ?
C322 C323 H32H 108.3 . . ?
C322 C323 C324 116.1(10) . . ?
H32G C323 H32H 107.4 . . ?
C324 C323 H32G 108.3 . . ?
C324 C323 H32H 108.3 . . ?
C323 C324 H32I 109.1 . . ?
C323 C324 H32J 109.1 . . ?
C323 C324 C325 112.4(9) . . ?
H32I C324 H32J 107.9 . . ?
C325 C324 H32I 109.1 . . ?
C325 C324 H32J 109.1 . . ?
C324 C325 H32K 108.7 . . ?
C324 C325 H32L 108.7 . . ?
H32K C325 H32L 107.6 . . ?
C326 C325 C324 114.1(10) . . ?
C326 C325 H32K 108.7 . . ?
C326 C325 H32L 108.7 . . ?
C325 C326 H32M 108.4 . . ?
C325 C326 H32N 108.4 . . ?
C325 C326 C327 115.7(11) . . ?
H32M C326 H32N 107.4 . . ?
C327 C326 H32M 108.4 . . ?
C327 C326 H32N 108.4 . . ?
C326 C327 H32O 108.2 . . ?
C326 C327 H32P 108.2 . . ?
C326 C327 C328 116.5(11) . . ?
H32O C327 H32P 107.3 . . ?
C328 C327 H32O 108.2 . . ?
C328 C327 H32P 108.2 . . ?
C327 C328 H32Q 108.9 . . ?
C327 C328 H32R 108.9 . . ?
H32Q C328 H32R 107.7 . . ?
C329 C328 C327 113.3(11) . . ?
C329 C328 H32Q 108.9 . . ?
C329 C328 H32R 108.9 . . ?
C328 C329 H32S 108.3 . . ?
C328 C329 H32T 108.3 . . ?
H32S C329 H32T 107.4 . . ?
C330 C329 C328 115.8(11) . . ?
C330 C329 H32S 108.3 . . ?
C330 C329 H32T 108.3 . . ?
C329 C330 H33A 108.4 . . ?
C329 C330 H33B 108.4 . . ?
C329 C330 C331 115.6(10) . . ?
H33A C330 H33B 107.4 . . ?
C331 C330 H33A 108.4 . . ?
C331 C330 H33B 108.4 . . ?
C330 C331 H33C 108.6 . . ?
C330 C331 H33D 108.6 . . ?
C330 C331 C332 114.7(10) . . ?
H33C C331 H33D 107.6 . . ?
C332 C331 H33C 108.6 . . ?
C332 C331 H33D 108.6 . . ?
P6 C332 H33E 106.9 . . ?
P6 C332 H33F 106.8 . . ?
C331 C332 P6 121.9(13) . . ?
C331 C332 H33E 106.9 . . ?
C331 C332 H33F 106.9 . . ?
H33E C332 H33F 106.7 . . ?

loop_
_geom_bond_atom_site_label_1
_geom_bond_atom_site_label_2
_geom_bond_distance
_geom_bond_site_symmetry_2
_geom_bond_publ_flag
Pt1 P1 2.2887(16) . ?
Pt1 P2 2.3089(16) . ?
Pt1 Cl1 2.4052(16) . ?
Pt1 C1 2.102(6) . ?
P1 C16 1.815(7) . ?
P1 C30 1.837(6) . ?
P1 C44 1.823(7) . ?
P2 C3 1.826(7) . ?
P2 C17 1.833(7) . ?
P2 C31 1.825(7) . ?
C1 H1A 0.9700 . ?
C1 H1B 0.9700 . ?
C1 C2 1.536(11) . ?
C2 H2A 0.9595 . ?
C2 H2B 0.9599 . ?
C2 H2C 0.9596 . ?
C3 H3A 0.9700 . ?
C3 H3B 0.9700 . ?
C3 C4 1.521(9) . ?
C4 H4A 0.9700 . ?
C4 H4B 0.9700 . ?
C4 C5 1.522(10) . ?
C5 H5A 0.9700 . ?
C5 H5B 0.9700 . ?
C5 C6 1.510(13) . ?
C6 H6A 0.9700 . ?
C6 H6B 0.9700 . ?
C6 C7 1.538(13) . ?
C7 H7A 0.9700 . ?
C7 H7B 0.9700 . ?
C7 C8 1.497(13) . ?
C8 H8A 0.9700 . ?
C8 H8B 0.9700 . ?
C8 C9 1.534(17) . ?
C9 H9A 0.9700 . ?
C9 H9B 0.9700 . ?
C9 C10 1.500(17) . ?
C10 H10U 0.9700 . ?
C10 H10V 0.9700 . ?
C10 C11 1.559(17) . ?
C11 H11U 0.9700 . ?
C11 H11V 0.9700 . ?
C11 C12 1.514(16) . ?
C12 H12U 0.9700 . ?
C12 H12V 0.9700 . ?
C12 C13 1.532(13) . ?
C13 H13G 0.9700 . ?
C13 H13H 0.9700 . ?
C13 C14 1.523(11) . ?
C14 H14A 0.9700 . ?
C14 H14B 0.9700 . ?
C14 C15 1.505(10) . ?
C15 H15A 0.9700 . ?
C15 H15B 0.9700 . ?
C15 C16 1.512(9) . ?
C16 H16A 0.9700 . ?
C16 H16B 0.9700 . ?
C17 H17A 0.9700 . ?
C17 H17B 0.9700 . ?
C17 C18 1.528(9) . ?
C18 H18A 0.9700 . ?
C18 H18B 0.9700 . ?
C18 C19 1.526(10) . ?
C19 H19A 0.9700 . ?
C19 H19B 0.9700 . ?
C19 C20 1.520(11) . ?
C20 H20A 0.9700 . ?
C20 H20B 0.9700 . ?
C20 C21 1.508(10) . ?
C21 H21A 0.9700 . ?
C21 H21B 0.9700 . ?
C21 C22 1.536(11) . ?
C22 H22A 0.9700 . ?
C22 H22B 0.9700 . ?
C22 C23 1.526(11) . ?
C23 H23A 0.9700 . ?
C23 H23B 0.9700 . ?
C23 C24 1.505(11) . ?
C24 H24A 0.9700 . ?
C24 H24B 0.9700 . ?
C24 C25 1.538(12) . ?
C25 H25A 0.9700 . ?
C25 H25B 0.9700 . ?
C25 C26 1.505(10) . ?
C26 H26A 0.9700 . ?
C26 H26B 0.9700 . ?
C26 C27 1.530(11) . ?
C27 H27A 0.9700 . ?
C27 H27B 0.9700 . ?
C27 C28 1.518(11) . ?
C28 H28A 0.9700 . ?
C28 H28B 0.9700 . ?
C28 C29 1.512(10) . ?
C29 H29S 0.9700 . ?
C29 H29T 0.9700 . ?
C29 C30 1.509(10) . ?
C30 H30U 0.9700 . ?
C30 H30V 0.9700 . ?
C31 H31U 0.9700 . ?
C31 H31V 0.9700 . ?
C31 C32 1.536(9) . ?
C32 H32U 0.9700 . ?
C32 H32V 0.9700 . ?
C32 C33 1.507(9) . ?
C33 H33G 0.9700 . ?
C33 H33H 0.9700 . ?
C33 C34 1.513(10) . ?
C34 H34A 0.9700 . ?
C34 H34B 0.9700 . ?
C34 C35 1.528(11) . ?
C35 H35A 0.9700 . ?
C35 H35B 0.9700 . ?
C35 C36 1.520(11) . ?
C36 H36A 0.9700 . ?
C36 H36B 0.9700 . ?
C36 C37 1.518(11) . ?
C37 H37A 0.9700 . ?
C37 H37B 0.9700 . ?
C37 C38 1.511(11) . ?
C38 H38A 0.9700 . ?
C38 H38B 0.9700 . ?
C38 C39 1.526(12) . ?
C39 H39A 0.9700 . ?
C39 H39B 0.9700 . ?
C39 C40 1.535(12) . ?
C40 H40A 0.9700 . ?
C40 H40B 0.9700 . ?
C40 C41 1.506(10) . ?
C41 H41A 0.9700 . ?
C41 H41B 0.9700 . ?
C41 C42 1.509(11) . ?
C42 H42A 0.9700 . ?
C42 H42B 0.9700 . ?
C42 C43 1.520(10) . ?
C43 H43A 0.9700 . ?
C43 H43B 0.9700 . ?
C43 C44 1.530(9) . ?
C44 H44A 0.9700 . ?
C44 H44B 0.9700 . ?
Pt2 P3 2.2848(19) . ?
Pt2 P4 2.3037(19) . ?
Pt2 Cl2 2.401(2) . ?
Pt2 C45 2.093(8) . ?
P3 C47 1.814(8) . ?
P3 C61 1.824(7) . ?
P3 C75 1.817(8) . ?
P4 C60 1.822(8) . ?
P4 C74 1.832(8) . ?
P4 C88 1.818(8) . ?
C45 H45A 0.9700 . ?
C45 H45B 0.9700 . ?
C45 C46 1.454(13) . ?
C46 H46A 0.9598 . ?
C46 H46B 0.9600 . ?
C46 H46C 0.9598 . ?
C47 H47A 0.9700 . ?
C47 H47B 0.9700 . ?
C47 C48 1.539(10) . ?
C48 H48A 0.9700 . ?
C48 H48B 0.9700 . ?
C48 C49 1.534(12) . ?
C49 H49A 0.9700 . ?
C49 H49B 0.9700 . ?
C49 C50 1.507(12) . ?
C50 H50A 0.9700 . ?
C50 H50B 0.9700 . ?
C50 C51 1.513(11) . ?
C51 H51A 0.9700 . ?
C51 H51B 0.9700 . ?
C51 C52 1.508(13) . ?
C52 H52A 0.9700 . ?
C52 H52B 0.9700 . ?
C52 C53 1.512(14) . ?
C53 H53A 0.9700 . ?
C53 H53B 0.9700 . ?
C53 C54 1.506(13) . ?
C54 H54A 0.9700 . ?
C54 H54B 0.9700 . ?
C54 C55 1.510(12) . ?
C55 H55A 0.9700 . ?
C55 H55B 0.9700 . ?
C55 C56 1.511(12) . ?
C56 H56A 0.9700 . ?
C56 H56B 0.9700 . ?
C56 C57 1.509(11) . ?
C57 H57A 0.9700 . ?
C57 H57B 0.9700 . ?
C57 C58 1.522(11) . ?
C58 H58A 0.9700 . ?
C58 H58B 0.9700 . ?
C58 C59 1.504(10) . ?
C59 H59A 0.9700 . ?
C59 H59B 0.9700 . ?
C59 C60 1.509(10) . ?
C60 H60A 0.9700 . ?
C60 H60B 0.9700 . ?
C61 H61A 0.9700 . ?
C61 H61B 0.9700 . ?
C61 C62 1.536(10) . ?
C62 H62A 0.9700 . ?
C62 H62B 0.9700 . ?
C62 C63 1.512(10) . ?
C63 H63A 0.9700 . ?
C63 H63B 0.9700 . ?
C63 C64 1.531(12) . ?
C64 H64A 0.9700 . ?
C64 H64B 0.9700 . ?
C64 C65 1.538(12) . ?
C65 H65A 0.9700 . ?
C65 H65B 0.9700 . ?
C65 C66 1.507(12) . ?
C66 H66A 0.9700 . ?
C66 H66B 0.9700 . ?
C66 C67 1.520(12) . ?
C67 H67A 0.9700 . ?
C67 H67B 0.9700 . ?
C67 C68 1.486(12) . ?
C68 H68A 0.9700 . ?
C68 H68B 0.9700 . ?
C68 C69 1.531(13) . ?
C69 H69A 0.9700 . ?
C69 H69B 0.9700 . ?
C69 C70 1.543(12) . ?
C70 H70A 0.9700 . ?
C70 H70B 0.9700 . ?
C70 C71 1.493(12) . ?
C71 H71A 0.9700 . ?
C71 H71B 0.9700 . ?
C71 C72 1.524(13) . ?
C72 H72A 0.9700 . ?
C72 H72B 0.9700 . ?
C72 C73 1.539(12) . ?
C73 H73A 0.9700 . ?
C73 H73B 0.9700 . ?
C73 C74 1.528(10) . ?
C74 H74A 0.9700 . ?
C74 H74B 0.9700 . ?
C75 H75A 0.9700 . ?
C75 H75B 0.9700 . ?
C75 C76 1.496(10) . ?
C76 H76A 0.9700 . ?
C76 H76B 0.9700 . ?
C76 C77 1.510(10) . ?
C77 H77A 0.9700 . ?
C77 H77B 0.9700 . ?
C77 C78 1.531(11) . ?
C78 H78A 0.9700 . ?
C78 H78B 0.9700 . ?
C78 C79 1.529(12) . ?
C79 H79A 0.9700 . ?
C79 H79B 0.9700 . ?
C79 C80 1.521(13) . ?
C80 H80A 0.9700 . ?
C80 H80B 0.9700 . ?
C80 C81 1.537(14) . ?
C81 H81A 0.9700 . ?
C81 H81B 0.9700 . ?
C81 C82 1.495(14) . ?
C82 H82A 0.9700 . ?
C82 H82B 0.9700 . ?
C82 C83 1.519(17) . ?
C83 H83A 0.9700 . ?
C83 H83B 0.9700 . ?
C83 C84 1.543(16) . ?
C84 H84A 0.9700 . ?
C84 H84B 0.9700 . ?
C84 C85 1.22(2) . ?
C85 H85A 0.9700 . ?
C85 H85B 0.9700 . ?
C85 C86 1.527(17) . ?
C86 H86A 0.9700 . ?
C86 H86B 0.9700 . ?
C86 C87 1.458(14) . ?
C87 H87A 0.9700 . ?
C87 H87B 0.9700 . ?
C87 C88 1.557(13) . ?
C88 H88A 0.9700 . ?
C88 H88B 0.9700 . ?
Pt3 P5 2.284(2) . ?
Pt3 P6 2.285(2) . ?
Pt3 Cl3 2.408(2) . ?
Pt3 C89 2.104(8) . ?
P5 C91 2.161(19) . ?
P5 C105 1.617(18) . ?
P5 C119 2.03(3) . ?
P5 C291 1.761(11) . ?
P5 C305 1.958(10) . ?
P5 C319 1.739(15) . ?
P6 C104 1.69(5) . ?
P6 C118 2.02(3) . ?
P6 C132 1.84(4) . ?
P6 C304 1.88(2) . ?
P6 C318 1.760(17) . ?
P6 C332 1.822(19) . ?
C89 H89A 0.9700 . ?
C89 H89B 0.9700 . ?
C89 C90 1.498(14) . ?
C90 H90A 0.9600 . ?
C90 H90B 0.9600 . ?
C90 H90C 0.9600 . ?
C91 H91A 0.9700 . ?
C91 H91B 0.9700 . ?
C91 C92 1.534(8) . ?
C92 H92A 0.9700 . ?
C92 H92B 0.9700 . ?
C92 C93 1.551(9) . ?
C93 H93A 0.9700 . ?
C93 H93B 0.9700 . ?
C93 C94 1.520(9) . ?
C94 H94A 0.9700 . ?
C94 H94B 0.9700 . ?
C94 C95 1.485(9) . ?
C95 H95A 0.9700 . ?
C95 H95B 0.9700 . ?
C95 C96 1.524(9) . ?
C96 H96A 0.9700 . ?
C96 H96B 0.9700 . ?
C96 C97 1.539(9) . ?
C97 H97A 0.9700 . ?
C97 H97B 0.9700 . ?
C97 C98 1.492(9) . ?
C98 H98A 0.9700 . ?
C98 H98B 0.9700 . ?
C98 C99 1.507(9) . ?
C99 H99A 0.9700 . ?
C99 H99B 0.9700 . ?
C99 C100 1.503(9) . ?
C100 H10A 0.9700 . ?
C100 H10B 0.9700 . ?
C100 C101 1.498(9) . ?
C101 H10C 0.9700 . ?
C101 H10D 0.9700 . ?
C101 C102 1.514(9) . ?
C102 H10E 0.9700 . ?
C102 H10F 0.9700 . ?
C102 C103 1.533(8) . ?
C103 H10G 0.9700 . ?
C103 H10H 0.9700 . ?
C103 C104 1.522(9) . ?
C104 H10I 0.9700 . ?
C104 H10J 0.9700 . ?
C105 H10K 0.9700 . ?
C105 H10L 0.9700 . ?
C105 C106 1.522(8) . ?
C106 H10M 0.9700 . ?
C106 H10N 0.9700 . ?
C106 C107 1.531(8) . ?
C107 H10O 0.9700 . ?
C107 H10P 0.9700 . ?
C107 C108 1.532(8) . ?
C108 H10Q 0.9700 . ?
C108 H10R 0.9700 . ?
C108 C109 1.516(8) . ?
C109 H10S 0.9700 . ?
C109 H10T 0.9700 . ?
C109 C110 1.527(8) . ?
C110 H11A 0.9700 . ?
C110 H11B 0.9700 . ?
C110 C111 1.525(8) . ?
C111 H11C 0.9700 . ?
C111 H11D 0.9700 . ?
C111 C112 1.508(9) . ?
C112 H11E 0.9700 . ?
C112 H11F 0.9700 . ?
C112 C113 1.516(9) . ?
C113 H11G 0.9700 . ?
C113 H11H 0.9700 . ?
C113 C114 1.526(9) . ?
C114 H11I 0.9700 . ?
C114 H11J 0.9700 . ?
C114 C115 1.546(9) . ?
C115 H11K 0.9700 . ?
C115 H11L 0.9700 . ?
C115 C116 1.528(9) . ?
C116 H11M 0.9700 . ?
C116 H11N 0.9700 . ?
C116 C117 1.535(9) . ?
C117 H11O 0.9700 . ?
C117 H11P 0.9700 . ?
C117 C118 1.528(9) . ?
C118 H11Q 0.9700 . ?
C118 H11R 0.9700 . ?
C119 H11S 0.9700 . ?
C119 H11T 0.9700 . ?
C119 C120 1.530(8) . ?
C120 H12A 0.9700 . ?
C120 H12B 0.9700 . ?
C120 C121 1.525(8) . ?
C121 H12C 0.9700 . ?
C121 H12D 0.9700 . ?
C121 C122 1.523(8) . ?
C122 H12E 0.9700 . ?
C122 H12F 0.9700 . ?
C122 C123 1.520(8) . ?
C123 H12G 0.9700 . ?
C123 H12H 0.9700 . ?
C123 C124 1.523(8) . ?
C124 H12I 0.9700 . ?
C124 H12J 0.9700 . ?
C124 C125 1.540(8) . ?
C125 H12K 0.9700 . ?
C125 H12L 0.9700 . ?
C125 C126 1.514(8) . ?
C126 H12M 0.9700 . ?
C126 H12N 0.9700 . ?
C126 C127 1.525(8) . ?
C127 H12O 0.9700 . ?
C127 H12P 0.9700 . ?
C127 C128 1.530(9) . ?
C128 H12Q 0.9700 . ?
C128 H12R 0.9700 . ?
C128 C129 1.529(8) . ?
C129 H12S 0.9700 . ?
C129 H12T 0.9700 . ?
C129 C130 1.527(8) . ?
C130 H13A 0.9700 . ?
C130 H13B 0.9700 . ?
C130 C131 1.526(8) . ?
C131 H13C 0.9700 . ?
C131 H13D 0.9700 . ?
C131 C132 1.534(8) . ?
C132 H13E 0.9602 . ?
C132 H13F 0.9601 . ?
C291 H29A 0.9700 . ?
C291 H29B 0.9700 . ?
C291 C292 1.534(9) . ?
C292 H29C 0.9700 . ?
C292 H29D 0.9700 . ?
C292 C293 1.554(9) . ?
C293 H29E 0.9700 . ?
C293 H29F 0.9700 . ?
C293 C294 1.518(10) . ?
C294 H29G 0.9700 . ?
C294 H29H 0.9700 . ?
C294 C295 1.474(10) . ?
C295 H29I 0.9700 . ?
C295 H29J 0.9700 . ?
C295 C296 1.523(10) . ?
C296 H29K 0.9700 . ?
C296 H29L 0.9700 . ?
C296 C297 1.539(10) . ?
C297 H29M 0.9700 . ?
C297 H29N 0.9700 . ?
C297 C298 1.487(10) . ?
C298 H29O 0.9700 . ?
C298 H29P 0.9700 . ?
C298 C299 1.504(10) . ?
C299 H29Q 0.9700 . ?
C299 H29R 0.9700 . ?
C299 C300 1.497(10) . ?
C300 H30A 0.9700 . ?
C300 H30B 0.9700 . ?
C300 C301 1.489(10) . ?
C301 H30C 0.9700 . ?
C301 H30D 0.9700 . ?
C301 C302 1.509(10) . ?
C302 H30E 0.9700 . ?
C302 H30F 0.9700 . ?
C302 C303 1.532(9) . ?
C303 H30G 0.9700 . ?
C303 H30H 0.9700 . ?
C303 C304 1.519(9) . ?
C304 H30I 0.9700 . ?
C304 H30J 0.9700 . ?
C305 H30K 0.9700 . ?
C305 H30L 0.9700 . ?
C305 C306 1.520(8) . ?
C306 H30M 0.9700 . ?
C306 H30N 0.9700 . ?
C306 C307 1.533(9) . ?
C307 H30O 0.9700 . ?
C307 H30P 0.9700 . ?
C307 C308 1.530(8) . ?
C308 H30Q 0.9700 . ?
C308 H30R 0.9700 . ?
C308 C309 1.513(9) . ?
C309 H30S 0.9700 . ?
C309 H30T 0.9700 . ?
C309 C310 1.526(9) . ?
C310 H31A 0.9700 . ?
C310 H31B 0.9700 . ?
C310 C311 1.523(9) . ?
C311 H31C 0.9700 . ?
C311 H31D 0.9700 . ?
C311 C312 1.504(9) . ?
C312 H31E 0.9700 . ?
C312 H31F 0.9700 . ?
C312 C313 1.513(9) . ?
C313 H31G 0.9700 . ?
C313 H31H 0.9700 . ?
C313 C314 1.524(10) . ?
C314 H31I 0.9700 . ?
C314 H31J 0.9700 . ?
C314 C315 1.548(10) . ?
C315 H31K 0.9700 . ?
C315 H31L 0.9700 . ?
C315 C316 1.525(10) . ?
C316 H31M 0.9700 . ?
C316 H31N 0.9700 . ?
C316 C317 1.535(9) . ?
C317 H31O 0.9700 . ?
C317 H31P 0.9700 . ?
C317 C318 1.527(10) . ?
C318 H31Q 0.9700 . ?
C318 H31R 0.9700 . ?
C319 H31S 0.9700 . ?
C319 H31T 0.9700 . ?
C319 C320 1.528(8) . ?
C320 H32A 0.9700 . ?
C320 H32B 0.9700 . ?
C320 C321 1.523(8) . ?
C321 H32C 0.9700 . ?
C321 H32D 0.9700 . ?
C321 C322 1.522(9) . ?
C322 H32E 0.9700 . ?
C322 H32F 0.9700 . ?
C322 C323 1.520(9) . ?
C323 H32G 0.9700 . ?
C323 H32H 0.9700 . ?
C323 C324 1.521(9) . ?
C324 H32I 0.9700 . ?
C324 H32J 0.9700 . ?
C324 C325 1.539(9) . ?
C325 H32K 0.9700 . ?
C325 H32L 0.9700 . ?
C325 C326 1.510(9) . ?
C326 H32M 0.9700 . ?
C326 H32N 0.9700 . ?
C326 C327 1.523(9) . ?
C327 H32O 0.9700 . ?
C327 H32P 0.9700 . ?
C327 C328 1.530(9) . ?
C328 H32Q 0.9700 . ?
C328 H32R 0.9700 . ?
C328 C329 1.527(9) . ?
C329 H32S 0.9700 . ?
C329 H32T 0.9700 . ?
C329 C330 1.524(9) . ?
C330 H33A 0.9700 . ?
C330 H33B 0.9700 . ?
C330 C331 1.525(9) . ?
C331 H33C 0.9700 . ?
C331 H33D 0.9700 . ?
C331 C332 1.533(9) . ?
C332 H33E 0.9700 . ?
C332 H33F 0.9700 . ?

loop_
_geom_torsion_atom_site_label_1
_geom_torsion_atom_site_label_2
_geom_torsion_atom_site_label_3
_geom_torsion_atom_site_label_4
_geom_torsion
_geom_torsion_site_symmetry_1
_geom_torsion_site_symmetry_2
_geom_torsion_site_symmetry_3
_geom_torsion_site_symmetry_4
_geom_torsion_publ_flag
Pt1 P1 C16 C15 -52.4(6) . . . . ?
Pt1 P1 C30 C29 51.3(6) . . . . ?
Pt1 P1 C44 C43 -169.1(5) . . . . ?
Pt1 P2 C3 C4 45.4(6) . . . . ?
Pt1 P2 C17 C18 -173.0(4) . . . . ?
Pt1 P2 C31 C32 59.3(5) . . . . ?
P2 C3 C4 C5 179.5(6) . . . . ?
P2 C17 C18 C19 -174.8(5) . . . . ?
P2 C31 C32 C33 -167.9(5) . . . . ?
C3 P2 C17 C18 59.5(6) . . . . ?
C3 P2 C31 C32 -173.9(5) . . . . ?
C3 C4 C5 C6 61.7(9) . . . . ?
C4 C5 C6 C7 65.0(10) . . . . ?
C5 C6 C7 C8 175.5(8) . . . . ?
C6 C7 C8 C9 175.6(9) . . . . ?
C7 C8 C9 C10 61.5(13) . . . . ?
C8 C9 C10 C11 -173.1(9) . . . . ?
C9 C10 C11 C12 53.2(18) . . . . ?
C10 C11 C12 C13 53(2) . . . . ?
C11 C12 C13 C14 -169.3(12) . . . . ?
C12 C13 C14 C15 166.6(9) . . . . ?
C13 C14 C15 C16 -170.4(7) . . . . ?
C14 C15 C16 P1 163.5(5) . . . . ?
C16 P1 C30 C29 175.5(6) . . . . ?
C16 P1 C44 C43 61.6(6) . . . . ?
C17 P2 C3 C4 172.4(5) . . . . ?
C17 P2 C31 C32 -65.4(5) . . . . ?
C17 C18 C19 C20 -63.1(9) . . . . ?
C18 C19 C20 C21 -67.4(9) . . . . ?
C19 C20 C21 C22 -175.4(7) . . . . ?
C20 C21 C22 C23 -68.8(10) . . . . ?
C21 C22 C23 C24 -70.6(10) . . . . ?
C22 C23 C24 C25 176.4(7) . . . . ?
C23 C24 C25 C26 -70.9(9) . . . . ?
C24 C25 C26 C27 -177.1(7) . . . . ?
C25 C26 C27 C28 -179.1(7) . . . . ?
C26 C27 C28 C29 -69.0(11) . . . . ?
C27 C28 C29 C30 172.8(7) . . . . ?
C28 C29 C30 P1 -168.7(6) . . . . ?
C30 P1 C16 C15 -172.5(5) . . . . ?
C30 P1 C44 C43 -48.1(6) . . . . ?
C31 P2 C3 C4 -79.0(6) . . . . ?
C31 P2 C17 C18 -50.3(6) . . . . ?
C31 C32 C33 C34 -178.7(6) . . . . ?
C32 C33 C34 C35 -61.9(9) . . . . ?
C33 C34 C35 C36 -65.7(9) . . . . ?
C34 C35 C36 C37 174.2(7) . . . . ?
C35 C36 C37 C38 168.3(7) . . . . ?
C36 C37 C38 C39 -178.6(7) . . . . ?
C37 C38 C39 C40 -64.1(10) . . . . ?
C38 C39 C40 C41 -64.9(10) . . . . ?
C39 C40 C41 C42 -174.6(7) . . . . ?
C40 C41 C42 C43 -60.2(9) . . . . ?
C41 C42 C43 C44 -59.8(9) . . . . ?
C42 C43 C44 P1 -177.6(5) . . . . ?
C44 P1 C16 C15 77.1(5) . . . . ?
C44 P1 C30 C29 -73.8(6) . . . . ?
Pt2 P3 C47 C48 173.5(5) . . . . ?
Pt2 P3 C61 C62 -53.4(6) . . . . ?
Pt2 P3 C75 C76 51.9(6) . . . . ?
Pt2 P4 C60 C59 -63.6(6) . . . . ?
Pt2 P4 C74 C73 174.1(5) . . . . ?
Pt2 P4 C88 C87 55.6(9) . . . . ?
P3 C47 C48 C49 176.0(6) . . . . ?
P3 C61 C62 C63 167.1(6) . . . . ?
P3 C75 C76 C77 -170.1(6) . . . . ?
C47 P3 C61 C62 73.2(6) . . . . ?
C47 P3 C75 C76 -75.4(6) . . . . ?
C47 C48 C49 C50 56.7(11) . . . . ?
C48 C49 C50 C51 60.6(11) . . . . ?
C49 C50 C51 C52 175.4(8) . . . . ?
C50 C51 C52 C53 61.2(12) . . . . ?
C51 C52 C53 C54 59.3(13) . . . . ?
C52 C53 C54 C55 -173.2(9) . . . . ?
C53 C54 C55 C56 176.9(8) . . . . ?
C54 C55 C56 C57 -174.6(8) . . . . ?
C55 C56 C57 C58 -178.5(7) . . . . ?
C56 C57 C58 C59 -67.9(10) . . . . ?
C57 C58 C59 C60 -70.9(9) . . . . ?
C58 C59 C60 P4 165.3(6) . . . . ?
C60 P4 C74 C73 50.3(7) . . . . ?
C60 P4 C88 C87 178.2(8) . . . . ?
C61 P3 C47 C48 50.1(7) . . . . ?
C61 P3 C75 C76 174.4(6) . . . . ?
C61 C62 C63 C64 -179.0(8) . . . . ?
C62 C63 C64 C65 66.1(11) . . . . ?
C63 C64 C65 C66 67.0(11) . . . . ?
C64 C65 C66 C67 -179.4(7) . . . . ?
C65 C66 C67 C68 177.6(8) . . . . ?
C66 C67 C68 C69 -177.4(8) . . . . ?
C67 C68 C69 C70 68.1(12) . . . . ?
C68 C69 C70 C71 65.6(11) . . . . ?
C69 C70 C71 C72 177.2(7) . . . . ?
C70 C71 C72 C73 63.5(11) . . . . ?
C71 C72 C73 C74 57.4(10) . . . . ?
C72 C73 C74 P4 -178.7(6) . . . . ?
C74 P4 C60 C59 61.7(6) . . . . ?
C74 P4 C88 C87 -71.3(9) . . . . ?
C75 P3 C47 C48 -61.5(7) . . . . ?
C75 P3 C61 C62 -176.8(6) . . . . ?
C75 C76 C77 C78 174.9(7) . . . . ?
C76 C77 C78 C79 -175.8(8) . . . . ?
C77 C78 C79 C80 58.6(12) . . . . ?
C78 C79 C80 C81 49.5(13) . . . . ?
C79 C80 C81 C82 65.5(12) . . . . ?
C80 C81 C82 C83 -176.8(9) . . . . ?
C81 C82 C83 C84 65.5(17) . . . . ?
C82 C83 C84 C85 86(2) . . . . ?
C83 C84 C85 C86 176.3(17) . . . . ?
C84 C85 C86 C87 32(3) . . . . ?
C85 C86 C87 C88 175.9(14) . . . . ?
C86 C87 C88 P4 173.2(10) . . . . ?
C88 P4 C60 C59 173.9(6) . . . . ?
C88 P4 C74 C73 -60.4(7) . . . . ?
Pt3 P5 C105 C106 -79.4(18) . . . . ?
Pt3 P5 C291 C292 58.8(10) . . . . ?
Pt3 P5 C319 C320 54.9(14) . . . . ?
Pt3 P6 C104 C103 -57(4) . . . . ?
Pt3 P6 C132 C131 -179(3) . . . . ?
Pt3 P6 C304 C303 -54(2) . . . . ?
Pt3 P6 C318 C317 57.3(19) . . . . ?
Pt3 P6 C332 C331 -162.2(19) . . . . ?
P5 C91 C92 C93 -179.9(19) . . . . ?
P5 C105 C106 C107 161.5(18) . . . . ?
P5 C119 C120 C121 -171(3) . . . . ?
P5 C291 C292 C293 -165.0(9) . . . . ?
P5 C305 C306 C307 -176.8(8) . . . . ?
P5 C319 C320 C321 -168.0(13) . . . . ?
C91 P5 C105 C106 154.0(15) . . . . ?
C91 C92 C93 C94 161(2) . . . . ?
C92 C93 C94 C95 100(2) . . . . ?
C93 C94 C95 C96 -79(2) . . . . ?
C94 C95 C96 C97 -125(2) . . . . ?
C95 C96 C97 C98 -111(2) . . . . ?
C96 C97 C98 C99 -89(2) . . . . ?
C97 C98 C99 C100 53(3) . . . . ?
C98 C99 C100 C101 122(3) . . . . ?
C99 C100 C101 C102 146(2) . . . . ?
C100 C101 C102 C103 94(4) . . . . ?
C101 C102 C103 C104 -177(4) . . . . ?
C102 C103 C104 P6 167(5) . . . . ?
C104 P6 C132 C131 44(4) . . . . ?
C105 C106 C107 C108 -174(2) . . . . ?
C106 C107 C108 C109 -50(3) . . . . ?
C107 C108 C109 C110 164.8(18) . . . . ?
C108 C109 C110 C111 -65(3) . . . . ?
C109 C110 C111 C112 -63(3) . . . . ?
C110 C111 C112 C113 -174.9(18) . . . . ?
C111 C112 C113 C114 -71(3) . . . . ?
C112 C113 C114 C115 180(2) . . . . ?
C113 C114 C115 C116 63(3) . . . . ?
C114 C115 C116 C117 57(3) . . . . ?
C115 C116 C117 C118 63(4) . . . . ?
C116 C117 C118 P6 180(3) . . . . ?
C118 P6 C104 C103 -179(4) . . . . ?
C118 P6 C132 C131 -64(4) . . . . ?
C119 P5 C105 C106 66.7(19) . . . . ?
C119 C120 C121 C122 180(3) . . . . ?
C120 C121 C122 C123 -58(3) . . . . ?
C121 C122 C123 C124 -67(3) . . . . ?
C122 C123 C124 C125 -176(3) . . . . ?
C123 C124 C125 C126 -175(3) . . . . ?
C124 C125 C126 C127 -174(2) . . . . ?
C125 C126 C127 C128 -73(3) . . . . ?
C126 C127 C128 C129 -73(3) . . . . ?
C127 C128 C129 C130 -172(2) . . . . ?
C128 C129 C130 C131 -64(3) . . . . ?
C129 C130 C131 C132 -43(4) . . . . ?
C130 C131 C132 P6 -170(3) . . . . ?
C132 P6 C104 C103 76(4) . . . . ?
C291 P5 C319 C320 -172.8(11) . . . . ?
C291 C292 C293 C294 77.1(15) . . . . ?
C292 C293 C294 C295 -178.7(12) . . . . ?
C293 C294 C295 C296 -164.4(14) . . . . ?
C294 C295 C296 C297 -57(2) . . . . ?
C295 C296 C297 C298 168.6(15) . . . . ?
C296 C297 C298 C299 -128(2) . . . . ?
C297 C298 C299 C300 44(3) . . . . ?
C298 C299 C300 C301 117(2) . . . . ?
C299 C300 C301 C302 145(2) . . . . ?
C300 C301 C302 C303 76(2) . . . . ?
C301 C302 C303 C304 -163.0(19) . . . . ?
C302 C303 C304 P6 178(2) . . . . ?
C304 P6 C318 C317 -178.6(19) . . . . ?
C304 P6 C332 C331 71(2) . . . . ?
C305 P5 C291 C292 177.9(8) . . . . ?
C305 P5 C319 C320 -64.2(14) . . . . ?
C305 C306 C307 C308 -60.1(15) . . . . ?
C306 C307 C308 C309 -72.1(17) . . . . ?
C307 C308 C309 C310 -171.4(11) . . . . ?
C308 C309 C310 C311 -61.8(19) . . . . ?
C309 C310 C311 C312 -57(2) . . . . ?
C310 C311 C312 C313 -179.5(14) . . . . ?
C311 C312 C313 C314 -77(2) . . . . ?
C312 C313 C314 C315 -159.3(16) . . . . ?
C313 C314 C315 C316 166.5(15) . . . . ?
C314 C315 C316 C317 -80(2) . . . . ?
C315 C316 C317 C318 157.8(18) . . . . ?
C316 C317 C318 P6 -173.2(18) . . . . ?
C318 P6 C304 C303 -174(2) . . . . ?
C318 P6 C332 C331 -37(3) . . . . ?
C319 P5 C291 C292 -73.3(12) . . . . ?
C319 C320 C321 C322 177.9(13) . . . . ?
C320 C321 C322 C323 -61.0(16) . . . . ?
C321 C322 C323 C324 -60.5(17) . . . . ?
C322 C323 C324 C325 176.6(13) . . . . ?
C323 C324 C325 C326 177.6(15) . . . . ?
C324 C325 C326 C327 -178.7(14) . . . . ?
C325 C326 C327 C328 -71.0(19) . . . . ?
C326 C327 C328 C329 -70.6(18) . . . . ?
C327 C328 C329 C330 -179.5(13) . . . . ?
C328 C329 C330 C331 -61(2) . . . . ?
C329 C330 C331 C332 -62(2) . . . . ?
C330 C331 C332 P6 -179.1(16) . . . . ?
C332 P6 C304 C303 74(2) . . . . ?
C332 P6 C318 C317 -70(2) . . . . ?
